data_1576256
loop_
_publ_author_name
'Main, Russell'
'Rainer, Daniel N.'
'Bauz\'a, Marta'
'Ettlinger, Romy'
'Kelly, Nicole L.'
'Coles, Simon'
'Ashbrook, Sharon Elizabeth'
'Morris, Russell'

_publ_section_title
;
 A flexible copper MOF as a carboxylate-specific crystalline sponge for
 structure solution using X-ray and electron diffraction.
;
_journal_name_full 'Chemical Science'
_journal_paper_doi 10.1039/D5SC05651A
_journal_year 2025
_chemical_formula_moiety 'C30 H23.333 Cu6 O27.667'
_chemical_formula_sum 'C30 H23.333 Cu6 O27.667'
_chemical_formula_weight 1207.777
_space_group_crystal_system monoclinic
_space_group_IT_number 14
_space_group_name_Hall '-P 2ybc'
_space_group_name_H-M_alt 'P 1 21/c 1'
_symmetry_Int_Tables_number 14
_atom_sites_solution_primary dual
_audit_creation_date 2025-01-07
_audit_creation_method
;
Olex2 1.5-ac7-013
(compiled 2025.01.02 svn.rf662f148 for Rigaku Oxford Diffraction, GUI svn.r7109)
;
_audit_update_record
;
2025-01-07 deposited with the CCDC.	2025-11-07 downloaded from the CCDC.
;
_cell_angle_alpha 90
_cell_angle_beta 118.48(4)
_cell_angle_gamma 90
_cell_formula_units_Z 4
_cell_length_a 16.715(6)
_cell_length_b 20.514(3)
_cell_length_c 16.066(4)
_cell_measurement_reflns_used 2924
_cell_measurement_temperature 175(5)
_cell_measurement_theta_max 0.8830
_cell_measurement_theta_min 0.0620
_cell_volume 4842(3)
_computing_cell_refinement 'CrysAlisPro 1.171.44.71a (Rigaku OD, 2024)'
_computing_data_collection 'CrysAlisPro system (CCD 44.67a 64-bit (release 23-08-2024))'
_computing_data_reduction 'CrysAlisPro 1.171.44.71a (Rigaku OD, 2024)'
_computing_molecular_graphics 'Olex2 1.5-ac7-013 (Dolomanov et al., 2009)'
_computing_publication_material 'Olex2 1.5-ac7-013 (Dolomanov et al., 2009)'
_computing_structure_refinement 'olex2.refine 1.5-ac7-013 (Bourhis et al., 2015)'
_computing_structure_solution 'SHELXT 2018/2 (Sheldrick, 2018)'
_diffrn_ambient_environment vacuum
_diffrn_ambient_temperature 175(5)
_diffrn_detector 'Hybrid Pixel Array Detector'
_diffrn_detector_area_resol_mean 10.0000
_diffrn_detector_type HyPix-ED
_diffrn_measured_fraction_theta_full 0.8302
_diffrn_measured_fraction_theta_max 0.8302
_diffrn_measurement_details
;
List of Runs (angles in degrees, time in seconds):

  # Type    Start    End  Width  t~exp~   \w     \q     \k     \f   Frames
#--------------------------------------------------------------------------
  1  \w    -57.25  55.50   0.25    0.75    --    0.00   0.00   0.00  451
;
_diffrn_measurement_device 'electron diffractometer'
_diffrn_measurement_device_type 'XtaLAB Synergy-ED, HyPix-ED, electron source at 200keV'
_diffrn_measurement_method 'continuous rotation electron diffraction'
_diffrn_measurement_specimen_support 'lacey carbon copper grid, 200 mesh'
_diffrn_orient_matrix_type 'CrysAlisPro convention (1999,Acta A55,543-557)'
_diffrn_orient_matrix_UB_11 -0.0014625000
_diffrn_orient_matrix_UB_12 0.0005864000
_diffrn_orient_matrix_UB_13 -0.0004159000
_diffrn_orient_matrix_UB_21 0.0000618000
_diffrn_orient_matrix_UB_22 0.0005389000
_diffrn_orient_matrix_UB_23 -0.0013706000
_diffrn_orient_matrix_UB_31 -0.0008846000
_diffrn_orient_matrix_UB_32 -0.0009281000
_diffrn_orient_matrix_UB_33 -0.0010539000
_diffrn_radiation_monochromator none
_diffrn_radiation_probe electron
_diffrn_radiation_type electron
_diffrn_radiation_wavelength 0.0251
_diffrn_reflns_av_R_equivalents 0.2930
_diffrn_reflns_av_unetI/netI 0.3251
_diffrn_reflns_Laue_measured_fraction_full 0.8302
_diffrn_reflns_Laue_measured_fraction_max 0.8302
_diffrn_reflns_limit_h_max 16
_diffrn_reflns_limit_h_min -16
_diffrn_reflns_limit_k_max 20
_diffrn_reflns_limit_k_min -20
_diffrn_reflns_limit_l_max 16
_diffrn_reflns_limit_l_min -16
_diffrn_reflns_number 12079
_diffrn_reflns_point_group_measured_fraction_full 0.8302
_diffrn_reflns_point_group_measured_fraction_max 0.8302
_diffrn_reflns_theta_full 0.7190
_diffrn_reflns_theta_max 0.72
_diffrn_reflns_theta_min 0.06
_diffrn_source LaB6
_diffrn_source_type 'JEOL JSM-2300ED, LaB6'
_diffrn_source_voltage 200
_exptl_absorpt_coefficient_mu 0.000
_exptl_absorpt_correction_T_max 1.00000
_exptl_absorpt_correction_T_min 0.06385
_exptl_absorpt_correction_type multi-scan
_exptl_absorpt_process_details
;
CrysAlisPro 1.171.44.71a (Rigaku Oxford Diffraction, 2024)
Empirical absorption correction using spherical harmonics,
implemented in SCALE3 ABSPACK scaling algorithm.
;
_exptl_crystal_colour 'yellow-orange (bulk)'
_exptl_crystal_colour_primary 'yellow-orange (bulk)'
_exptl_crystal_density_diffrn 1.657
_exptl_crystal_description plate
_exptl_crystal_F_000 704.064
_exptl_crystal_preparation
;
sample ground between glass slides, grid tapped
;
_exptl_crystal_size_max 0.0024
_exptl_crystal_size_mid 0.0013
_refine_diff_density_max 1.4989
_refine_diff_density_min -1.2497
_refine_diff_density_rms 0.2931
_refine_ls_d_res_high 1.0000
_refine_ls_d_res_low 11.6320
_refine_ls_extinction_coef 5522(451)
_refine_ls_extinction_expression Fc^*^=kFc[1+0.001xFc^2^\l^3^/sin(2\q)]^-1/4^
_refine_ls_goodness_of_fit_ref 1.4760
_refine_ls_hydrogen_treatment constr
_refine_ls_matrix_type full
_refine_ls_number_constraints 46
_refine_ls_number_parameters 606
_refine_ls_number_reflns 4215
_refine_ls_number_restraints 811
_refine_ls_restrained_S_all 1.3338
_refine_ls_R_factor_all 0.3063
_refine_ls_R_factor_gt 0.2338
_refine_ls_shift/su_max 0.0009
_refine_ls_shift/su_mean 0.0001
_refine_ls_structure_factor_coef Fsqd
_refine_ls_weighting_details 'w=1/[\s^2^(Fo^2^)+(0.2P)^2^] where P=(Fo^2^+2Fc^2^)/3'
_refine_ls_weighting_scheme calc
_refine_ls_wR_factor_gt 0.4855
_refine_ls_wR_factor_ref 0.5219
_reflns_Friedel_coverage 0.0
_reflns_limit_h_max 11
_reflns_limit_h_min -16
_reflns_limit_k_max 20
_reflns_limit_k_min 0
_reflns_limit_l_max 16
_reflns_limit_l_min 0
_reflns_number_gt 2437
_reflns_number_total 4215
_reflns_threshold_expression I>=2u(I)
_cod_data_source_file d5sc05651a2.cif
_cod_data_source_block exp_1454_mP_s20e470
_cod_database_code 1576256
_chemical_oxdiff_formula 'C11 H10 N O'
_chemical_oxdiff_usercomment
;
'repeat of exp_1452, Agar holey carbon gold grid, orange-yellow solid, ground
between glass slides, grid tapped, cryo transfer @ 175 K, coll @ 175 K'
;
_diffrn_oxdiff_scatteringfactors_ed 'UCLA (2022) https://srv.mbi.ucla.edu/faes/data'
_diffrn_oxdiff_digest_creation
;
CAP 1.171.44.71a, AC 1.5-ac7-008
;
_diffrn_oxdiff_digest_dyn_ed
;
61441b0e2a6df6ddaead44e46243d36ca33ff9
;
_diffrn_oxdiff_digest_od_ed
;
6226db7819d4ea2144402d28ec8fe38e4c5daf
;
_olex2_refinement_description
;
1. Fixed Uiso
 At 1.2 times of:
  All C(H) groups
 At 1.5 times of:
  All C(H,H,H) groups, All O(H) groups, All O(H,H) groups
2. Restrained distances
 C14-C15 = C15-C16 = C16-C17 = C17-C18 = C18-C19 = C19-C14
 1.39 with sigma of 0.01
 C4-C3 = C3-C2 = C2-C7 = C7-C6 = C6-C5 = C5-C4
 1.39 with sigma of 0.01
 O29-C29 = O30-C29
 1.25 with sigma of 0.02
 C23-C24 = C24-C25 = C25-C26 = C26-C27 = C27-C22 = C22-C23
 1.39 with sigma of 0.01
 C10-C12 = C12-C11_$1 = C11-C10 = C10-C12 = C12_$1-C11 = C11-C10
 1.39 with sigma of 0.01
 C11-O10
 1.35 with sigma of 0.02
 C4-C2 \\sim C3-C7 \\sim C2-C6 \\sim C7-C5 \\sim C6-C4 \\sim C5-C3
 with sigma of 0.02
 C14-C16 \\sim C15-C17 \\sim C16-C18 \\sim C17-C19 \\sim C18-C14 \\sim C19-C15
 with sigma of 0.02
 C23-C25 \\sim C24-C26 \\sim C25-C27 \\sim C26-C22 \\sim C27-C23 \\sim C22-C24
 with sigma of 0.02
 C10-C11_$1 \\sim C12-C10_$1 \\sim C11-C12 \\sim C10_$1-C11 \\sim C12_$1-C10
\\sim C11-C12
 with sigma of 0.02
3. Restrained planarity
 C2, C3, C4, C5, C6, C7
 with sigma of 0.1
 C14, C15, C16, C17, C18, C19
 with sigma of 0.1
 C22, C23, C24, C25, C26, C27
 with sigma of 0.1
 C10, C10_$1, C11, C11_$1, C12_$1, C12
 with sigma of 0.1
 O15, O16, H16, C15
 with sigma of 0.1
 O12, C12, O13, H13
 with sigma of 0.1
 O17, H17, O18, C16
 with sigma of 0.1
 O12, C9, C12, O13, H13
 with sigma of 0.1
 O11, C9, C11, O10, H10
 with sigma of 0.1
4. Uiso/Uaniso restraints and constraints
C2 \\sim C3 \\sim C4 \\sim C5 \\sim C6 \\sim C7: within 2A with sigma of 0.02
and sigma for terminal atoms of 0.04 within 2A
O11 \\sim O12 \\sim C9 \\sim C10 \\sim C11 \\sim C12 \\sim O10 \\sim O13:
within 2A with sigma of 0.04 and sigma for terminal atoms of 0.08 within 2A
C29 \\sim C30: within 2A with sigma of 0.04 and sigma for terminal atoms of
0.08 within 2A
Uanis(C30) \\sim Ueq: with sigma of 0.05 and sigma for terminal atoms of 0.1
5. Rigid body (RIGU) restrains
 All non-hydrogen atoms
 with sigma for 1-2 distances of 0.004 and sigma for 1-3 distances of 0.004
6. Others
 Fixed Sof: O9(0.5) H9a(0.5) H9b(0.5) O20(0.75) H20a(0.75) H20b(0.75) O7(0.75)
 H7a(0.75) H7b(0.75) O22(0.66667) H22a(0.66667) H22b(0.66667) O10(0.5) H10(0.5)
 O13(0.5) H13(0.5)
7.a Rotating group:
 O21(H21a,H21b), O9(H9a,H9b), O20(H20a,H20b), O8(H8a,H8b), O7(H7a,H7b),
 O22(H22a,H22b)
7.b Me refined with riding coordinates:
 C30(H30a,H30b,H30c)
7.c Aromatic/amide H refined with riding coordinates:
 C26(H26), C7(H7), C27(H27), C12(H12), C6(H6), C19(H19), C18(H18), C11(H11)
7.d Idealised tetrahedral OH refined as rotating group:
 O10(H10), O16(H16), O17(H17), O13(H13)
;
_olex2_submission_special_instructions 'No special instructions were received'
_oxdiff_exptl_absorpt_empirical_details
;
Empirical correction (ABSPACK) includes:
- Absorption correction using spherical harmonics
- Frame scaling
;
_oxdiff_exptl_absorpt_empirical_full_max 7.137
_oxdiff_exptl_absorpt_empirical_full_min 0.273
_oxdiff_exptl_crystal_thickness 1000.0

loop_
_space_group_symop_id
_space_group_symop_operation_xyz
1 x,y,z
2 -x,y+1/2,-z+1/2
3 -x,-y,-z
4 x,-y-1/2,z-1/2

loop_
_atom_site_label
_atom_site_type_symbol
_atom_site_fract_x
_atom_site_fract_y
_atom_site_fract_z
_atom_site_U_iso_or_equiv
_atom_site_adp_type
_atom_site_occupancy
_atom_site_refinement_flags_posn
_atom_site_refinement_flags_adp
_atom_site_refinement_flags_occupancy
_atom_site_disorder_group
Cu1 Cu 1.2302(4) 0.5519(2) 1.1282(3) 0.0354(16) Uani 1.000000 . U . .
Cu2 Cu 1.0737(4) 0.5411(2) 1.2069(4) 0.0436(17) Uani 1.000000 . U . .
Cu3 Cu 0.8780(4) 0.6102(2) 1.1632(4) 0.0458(17) Uani 1.000000 . U . .
Cu4 Cu 1.3742(5) 0.1230(3) 1.5809(4) 0.0566(18) Uani 1.000000 . U . .
Cu5 Cu 1.5531(4) 0.1413(3) 1.5353(4) 0.0465(17) Uani 1.000000 . U . .
Cu6 Cu 1.7677(4) 0.0851(3) 1.6318(4) 0.0479(17) Uani 1.000000 . U . .
O1 O 1.1083(10) 0.5949(6) 0.8529(8) 0.044(3) Uani 1.000000 . U . .
O2 O 1.1930(11) 0.5726(6) 0.9998(9) 0.039(3) Uani 1.000000 . U . .
O3 O 1.1025(11) 0.5562(6) 1.1031(9) 0.046(3) Uani 1.000000 . U . .
O4 O 0.9631(10) 0.5855(6) 1.1220(9) 0.046(3) Uani 1.000000 . U . .
O5 O 0.7882(12) 0.6254(7) 1.0377(11) 0.060(4) Uani 1.000000 . U . .
O6 O 0.7307(13) 0.6535(7) 0.8924(11) 0.057(4) Uani 1.000000 . U . .
O7 O 1.2561(15) 0.6550(8) 1.2063(13) 0.060(5) Uani 0.750000 . U P .
H7a H 1.204(2) 0.669(2) 1.201(6) 0.090(7) Uiso 0.750000 GR . P .
H7b H 1.270(7) 0.6835(15) 1.175(5) 0.090(7) Uiso 0.750000 GR . P .
O8 O 1.1454(14) 0.6347(7) 1.2854(12) 0.082(4) Uani 1.000000 . U . .
H8a H 1.196(2) 0.6135(12) 1.319(5) 0.123(7) Uiso 1.000000 GR . . .
H8b H 1.117(5) 0.633(3) 1.319(5) 0.123(7) Uiso 1.000000 GR . . .
O9 O 0.904(2) 0.7223(11) 1.1957(19) 0.052(6) Uani 0.500000 . U P .
H9a H 0.867(7) 0.7180(19) 1.220(9) 0.078(9) Uiso 0.500000 GR . P .
H9b H 0.957(4) 0.7144(12) 1.243(7) 0.078(9) Uiso 0.500000 GR . P .
O11 O 0.9565(11) 0.5990(7) 1.3000(10) 0.052(3) Uani 1.000000 . U . .
O12 O 1.0309(11) 0.5114(6) 1.2918(10) 0.054(3) Uani 1.000000 . U . .
O14 O 1.1666(12) 0.4838(7) 1.2789(10) 0.058(4) Uani 1.000000 . U . .
O15 O 1.2744(11) 0.4966(7) 1.2383(10) 0.055(3) Uani 1.000000 . U . .
O16 O 1.4187(16) 0.4210(9) 1.3110(16) 0.127(6) Uani 1.000000 . U . .
H16 H 1.3849(17) 0.4593(11) 1.274(2) 0.190(9) Uiso 1.000000 GR . . .
O17 O 1.4906(15) 0.3190(9) 1.4023(14) 0.102(6) Uani 1.000000 . U . .
H17 H 1.5109(17) 0.2758(10) 1.431(2) 0.153(8) Uiso 1.000000 GR . . .
O18 O 1.4709(11) 0.2088(7) 1.4770(10) 0.054(3) Uani 1.000000 . U . .
O19 O 1.3789(11) 0.2097(6) 1.5333(10) 0.055(3) Uani 1.000000 . U . .
O20 O 1.4890(16) 0.1596(10) 1.7306(14) 0.065(5) Uani 0.750000 . U P .
H20a H 1.478(4) 0.2010(12) 1.732(3) 0.098(7) Uiso 0.750000 GR . P .
H20b H 1.485(4) 0.143(3) 1.7784(13) 0.098(7) Uiso 0.750000 GR . P .
O21 O 1.6205(13) 0.1914(7) 1.6817(11) 0.078(4) Uani 1.000000 . U . .
H21a H 1.596(4) 0.178(3) 1.716(3) 0.116(6) Uiso 1.000000 GR . . .
H21b H 1.6775(19) 0.180(3) 1.714(3) 0.116(6) Uiso 1.000000 GR . . .
O22 O 1.7891(18) 0.1240(11) 1.7778(15) 0.067(5) Uani 0.666670 . U P .
H22a H 1.839(5) 0.146(5) 1.806(4) 0.101(8) Uiso 0.666670 GR . P .
H22b H 1.799(10) 0.0903(10) 1.814(4) 0.101(8) Uiso 0.666670 GR . P .
O23 O 1.3569(10) -0.0595(6) 1.6522(8) 0.039(3) Uani 1.000000 . U . .
O24 O 1.3407(11) 0.0421(7) 1.5996(10) 0.055(3) Uani 1.000000 . U . .
O25 O 1.4812(11) 0.0916(7) 1.5748(10) 0.054(3) Uani 1.000000 . U . .
O26 O 1.6424(11) 0.0729(6) 1.5973(10) 0.052(3) Uani 1.000000 . U . .
O27 O 1.7913(10) -0.0031(6) 1.6613(9) 0.045(3) Uani 1.000000 . U . .
O28 O 1.7770(11) -0.1025(7) 1.6928(12) 0.064(4) Uani 1.000000 . U . .
O29 O 1.6219(13) 0.1810(7) 1.4822(12) 0.079(4) Uani 1.000000 D U . .
O30 O 1.7603(13) 0.1773(8) 1.6049(13) 0.083(4) Uani 1.000000 D U . .
C1 C 1.1138(11) 0.5874(6) 0.9290(10) 0.032(3) Uani 1.000000 . U . .
C2 C 1.0357(8) 0.5983(6) 0.9455(7) 0.043(3) Uani 1.000000 D U . .
C3 C 1.0350(8) 0.5840(6) 1.0299(7) 0.039(3) Uani 1.000000 D U . .
C4 C 0.9582(8) 0.5972(5) 1.0397(7) 0.035(3) Uani 1.000000 D U . .
C5 C 0.8809(8) 0.6224(6) 0.9629(8) 0.044(3) Uani 1.000000 D U . .
C6 C 0.8806(8) 0.6343(6) 0.8777(7) 0.046(3) Uani 1.000000 D U . .
H6 H 0.8195(8) 0.6528(6) 0.8179(7) 0.056(4) Uiso 1.000000 R . . .
C7 C 0.9577(8) 0.6227(6) 0.8686(7) 0.044(3) Uani 1.000000 D U . .
H7 H 0.9573(8) 0.6324(6) 0.8021(7) 0.053(4) Uiso 1.000000 R . . .
C8 C 0.7935(14) 0.6363(8) 0.9620(12) 0.053(4) Uani 1.000000 . U . .
C9 C 0.9954(12) 0.5505(7) 1.3294(10) 0.052(4) Uani 1.000000 . U . .
C10 C 0.9958(9) 0.5224(5) 1.4158(8) 0.069(5) Uani 1.000000 D U . .
C11 C 0.9608(9) 0.5603(5) 1.4630(8) 0.114(6) Uani 1.000000 D U . .
H11 H 0.9297(9) 0.6070(5) 1.4341(8) 0.137(7) Uiso 1.000000 R . . 2
C12 C 1.0343(9) 0.4618(5) 1.4526(8) 0.077(5) Uani 1.000000 D U . .
H12 H 1.0604(9) 0.4318(5) 1.4154(8) 0.092(6) Uiso 1.000000 R . . 2
C13 C 1.2429(12) 0.4710(7) 1.2818(10) 0.040(3) Uani 1.000000 . U . .
C14 C 1.2868(9) 0.4106(5) 1.3380(9) 0.052(4) Uani 1.000000 D U . .
C15 C 1.3676(9) 0.3884(6) 1.3435(9) 0.065(4) Uani 1.000000 D U . .
C16 C 1.4084(8) 0.3316(5) 1.3926(8) 0.046(4) Uani 1.000000 D U . .
C17 C 1.3683(9) 0.2972(5) 1.4378(9) 0.048(4) Uani 1.000000 D U . .
C18 C 1.2880(9) 0.3200(6) 1.4337(9) 0.058(4) Uani 1.000000 D U . .
H18 H 1.2574(9) 0.2938(6) 1.4699(9) 0.070(5) Uiso 1.000000 R . . .
C19 C 1.2470(9) 0.3763(5) 1.3830(8) 0.064(4) Uani 1.000000 D U . .
H19 H 1.1839(9) 0.3934(5) 1.3788(8) 0.077(5) Uiso 1.000000 R . . .
C20 C 1.4054(12) 0.2296(7) 1.4846(11) 0.045(4) Uani 1.000000 . U . .
C21 C 1.3870(12) -0.0136(7) 1.6248(10) 0.040(3) Uani 1.000000 . U . .
C22 C 1.4797(8) -0.0167(5) 1.6353(9) 0.057(4) Uani 1.000000 D U . .
C23 C 1.5207(8) 0.0329(5) 1.6096(8) 0.039(3) Uani 1.000000 D U . .
C24 C 1.6084(8) 0.0244(5) 1.6223(7) 0.038(3) Uani 1.000000 D U . .
C25 C 1.6535(8) -0.0345(5) 1.6566(9) 0.045(3) Uani 1.000000 D U . .
C26 C 1.6113(8) -0.0846(5) 1.6799(9) 0.050(3) Uani 1.000000 D U . .
H26 H 1.6464(8) -0.1304(5) 1.7066(9) 0.060(4) Uiso 1.000000 R . . .
C27 C 1.5245(8) -0.0760(5) 1.6691(7) 0.045(3) Uani 1.000000 D U . .
H27 H 1.4917(8) -0.1151(5) 1.6867(7) 0.054(4) Uiso 1.000000 R . . .
C28 C 1.7474(12) -0.0463(7) 1.6726(11) 0.045(3) Uani 1.000000 . U . .
C29 C 1.7032(13) 0.2008(10) 1.5272(13) 0.095(5) Uani 1.000000 D U . .
O10 O 0.917(2) 0.6169(11) 1.424(2) 0.120(10) Uani 0.500000 D U P 1
H10 H 0.920(3) 0.6255(13) 1.365(2) 0.180(15) Uiso 0.500000 GR . P 1
O13 O 1.071(2) 0.4199(15) 1.414(2) 0.107(9) Uani 0.500000 . U P 1
H13 H 1.068(2) 0.4396(15) 1.357(2) 0.160(14) Uiso 0.500000 GR . P 1
C30 C 1.7447(15) 0.2476(10) 1.4971(15) 0.134(7) Uani 1.000000 . U . 1
H30a H 1.6995(15) 0.2657(10) 1.4362(15) 0.201(10) Uiso 1.000000 R . . 1
H30b H 1.7695(15) 0.2826(10) 1.5441(15) 0.201(10) Uiso 1.000000 R . . 1
H30c H 1.7940(15) 0.2273(10) 1.4897(15) 0.201(10) Uiso 1.000000 R . . 1

loop_
_atom_site_aniso_label
_atom_site_aniso_U_11
_atom_site_aniso_U_22
_atom_site_aniso_U_33
_atom_site_aniso_U_12
_atom_site_aniso_U_13
_atom_site_aniso_U_23
Cu1 0.037(4) 0.036(3) 0.037(3) 0.0035(19) 0.020(2) 0.0006(19)
Cu2 0.042(4) 0.045(3) 0.052(3) 0.0058(19) 0.029(2) 0.0061(19)
Cu3 0.040(4) 0.042(3) 0.065(3) 0.002(2) 0.033(3) 0.003(2)
Cu4 0.058(5) 0.047(3) 0.078(3) 0.003(2) 0.043(3) 0.011(2)
Cu5 0.048(4) 0.044(3) 0.057(3) 0.0027(18) 0.033(3) 0.0018(19)
Cu6 0.052(4) 0.051(3) 0.054(3) -0.004(2) 0.035(3) -0.002(2)
O1 0.062(8) 0.036(8) 0.037(4) 0.006(5) 0.026(3) 0.000(3)
O2 0.045(6) 0.037(7) 0.038(4) 0.000(3) 0.022(3) -0.000(3)
O3 0.041(5) 0.053(7) 0.049(4) 0.007(2) 0.025(2) 0.009(2)
O4 0.041(5) 0.048(7) 0.056(4) 0.005(3) 0.030(3) 0.006(2)
O5 0.043(6) 0.073(9) 0.070(5) 0.010(3) 0.031(3) 0.003(3)
O6 0.046(7) 0.064(10) 0.061(6) 0.008(4) 0.025(4) -0.004(4)
O7 0.060(12) 0.051(7) 0.078(9) -0.001(4) 0.040(6) -0.014(4)
O8 0.080(10) 0.074(7) 0.099(8) -0.011(4) 0.047(5) -0.011(4)
O9 0.049(14) 0.046(7) 0.068(10) 0.007(4) 0.032(7) 0.008(4)
O11 0.053(7) 0.049(6) 0.064(5) 0.010(3) 0.036(3) 0.008(3)
O12 0.060(7) 0.053(6) 0.062(5) 0.014(3) 0.040(3) 0.012(3)
O14 0.059(6) 0.065(7) 0.061(6) 0.017(3) 0.037(3) 0.016(3)
O15 0.060(7) 0.057(7) 0.058(5) 0.013(3) 0.036(3) 0.012(3)
O16 0.127(11) 0.100(12) 0.213(13) 0.041(6) 0.130(6) 0.078(7)
O17 0.085(8) 0.111(13) 0.139(10) 0.039(5) 0.077(5) 0.057(8)
O18 0.059(6) 0.053(6) 0.066(6) 0.008(3) 0.041(3) 0.006(3)
O19 0.066(8) 0.043(6) 0.072(6) 0.004(3) 0.046(4) 0.004(3)
O20 0.066(10) 0.069(11) 0.072(7) 0.001(5) 0.043(4) 0.003(4)
O21 0.067(9) 0.085(9) 0.096(6) -0.007(4) 0.052(4) -0.013(4)
O22 0.082(13) 0.057(11) 0.079(7) -0.011(6) 0.051(4) -0.011(4)
O23 0.033(9) 0.047(7) 0.040(6) -0.001(3) 0.021(5) 0.002(4)
O24 0.055(7) 0.049(5) 0.072(7) 0.005(3) 0.041(4) 0.009(3)
O25 0.055(5) 0.050(5) 0.068(6) 0.006(2) 0.039(3) 0.007(3)
O26 0.052(5) 0.050(5) 0.069(5) 0.001(2) 0.040(3) 0.005(3)
O27 0.049(7) 0.047(5) 0.050(6) -0.005(2) 0.033(4) -0.004(3)
O28 0.047(9) 0.047(6) 0.119(10) 0.005(3) 0.056(6) 0.010(4)
O29 0.090(7) 0.058(8) 0.123(7) 0.012(3) 0.079(4) 0.017(4)
O30 0.094(8) 0.053(6) 0.128(7) 0.004(3) 0.074(4) 0.009(3)
C1 0.042(6) 0.020(8) 0.035(4) -0.002(3) 0.019(3) -0.003(3)
C2 0.045(5) 0.047(8) 0.040(4) 0.008(3) 0.023(3) 0.006(3)
C3 0.038(5) 0.043(7) 0.041(4) 0.005(3) 0.021(2) 0.004(3)
C4 0.036(5) 0.025(7) 0.048(4) -0.006(3) 0.023(2) -0.003(3)
C5 0.041(5) 0.039(7) 0.052(4) 0.002(3) 0.023(3) 0.000(3)
C6 0.045(6) 0.043(8) 0.053(5) 0.004(3) 0.024(3) 0.003(3)
C7 0.046(6) 0.049(8) 0.039(5) 0.008(3) 0.020(3) 0.008(3)
C8 0.042(6) 0.056(10) 0.063(5) 0.002(3) 0.027(3) -0.002(4)
C9 0.056(8) 0.051(7) 0.061(5) 0.012(4) 0.038(4) 0.010(3)
C10 0.095(10) 0.063(7) 0.075(6) 0.031(5) 0.062(4) 0.022(4)
C11 0.199(14) 0.078(10) 0.133(8) 0.069(7) 0.135(6) 0.043(5)
C12 0.117(13) 0.070(8) 0.079(8) 0.042(6) 0.076(7) 0.028(5)
C13 0.048(6) 0.040(6) 0.035(6) 0.002(3) 0.021(3) -0.005(3)
C14 0.059(7) 0.049(6) 0.056(7) 0.009(3) 0.034(4) 0.008(3)
C15 0.070(7) 0.057(7) 0.086(8) 0.015(3) 0.051(4) 0.019(4)
C16 0.055(7) 0.038(6) 0.050(6) -0.001(3) 0.029(4) -0.007(3)
C17 0.051(7) 0.041(5) 0.057(7) 0.003(3) 0.030(4) -0.001(3)
C18 0.063(8) 0.053(7) 0.070(7) 0.016(4) 0.042(4) 0.016(4)
C19 0.067(8) 0.059(7) 0.084(8) 0.021(4) 0.050(4) 0.024(4)
C20 0.046(7) 0.039(6) 0.055(7) 0.000(3) 0.029(4) -0.001(3)
C21 0.042(6) 0.044(5) 0.043(6) -0.002(3) 0.027(4) -0.001(3)
C22 0.050(6) 0.054(6) 0.083(8) 0.005(2) 0.044(4) 0.014(3)
C23 0.041(5) 0.043(5) 0.039(6) -0.002(2) 0.025(3) -0.004(3)
C24 0.042(5) 0.045(5) 0.037(5) -0.001(2) 0.026(3) -0.006(3)
C25 0.045(6) 0.049(5) 0.056(6) 0.002(2) 0.035(4) 0.002(3)
C26 0.047(6) 0.049(6) 0.069(7) 0.003(3) 0.040(4) 0.004(4)
C27 0.044(6) 0.049(6) 0.054(7) 0.001(3) 0.034(4) 0.005(4)
C28 0.045(6) 0.043(5) 0.062(7) 0.001(3) 0.037(4) -0.001(3)
C29 0.090(7) 0.079(9) 0.139(8) 0.005(3) 0.074(4) 0.026(4)
O10 0.19(2) 0.078(12) 0.156(16) 0.071(9) 0.139(11) 0.048(8)
O13 0.18(2) 0.088(14) 0.114(14) 0.065(9) 0.117(11) 0.038(8)
C30 0.114(12) 0.120(13) 0.188(12) -0.007(6) 0.087(6) 0.054(6)

loop_
_atom_type_symbol
_atom_type_scat_dispersion_real
_atom_type_scat_dispersion_imag
_atom_type_scat_Cromer_Mann_a1
_atom_type_scat_Cromer_Mann_a2
_atom_type_scat_Cromer_Mann_a3
_atom_type_scat_Cromer_Mann_a4
_atom_type_scat_Cromer_Mann_b1
_atom_type_scat_Cromer_Mann_b2
_atom_type_scat_Cromer_Mann_b3
_atom_type_scat_Cromer_Mann_b4
_atom_type_scat_Cromer_Mann_c
_atom_type_scat_source
_atom_type_scat_dispersion_source
C 0.00000 0.00000 0.60000 0.13600 0.54700 1.22500 40.93800 0.37400 3.27800 13.01300 0.00000 'Custom 4-Gaussian' custom
Cu 0.00000 0.00000 1.35500 0.59300 1.83600 1.81000 70.86400 0.36800 2.89900 15.66900 0.00000 'Custom 4-Gaussian' custom
H 0.00000 0.00000 0.12900 0.03600 0.12700 0.23600 37.73700 0.55300 3.77200 13.51800 0.00000 'Custom 4-Gaussian' custom
O 0.00000 0.00000 0.39200 0.14400 0.51100 0.93700 25.67500 0.30600 2.27200 8.27000 0.00000 'Custom 4-Gaussian' custom

loop_
_geom_angle_atom_site_label_1
_geom_angle_atom_site_label_2
_geom_angle_atom_site_label_3
_geom_angle
_geom_angle_site_symmetry_1
_geom_angle_site_symmetry_3
_geom_angle_publ_flag
O3 Cu1 O2 90.3(6) . . ?
O7 Cu1 O2 104.9(6) . . ?
O7 Cu1 O3 88.6(7) . . ?
O15 Cu1 O2 155.9(6) . . ?
O15 Cu1 O3 96.7(6) . . ?
O15 Cu1 O7 98.3(6) . . ?
O23 Cu1 O2 87.7(6) 4_565 . ?
O23 Cu1 O3 172.9(6) 4_565 . ?
O23 Cu1 O7 85.3(6) 4_565 . ?
O23 Cu1 O15 87.8(6) 4_565 . ?
O4 Cu2 O3 82.3(6) . . ?
O8 Cu2 O3 93.4(6) . . ?
O8 Cu2 O4 93.9(7) . . ?
O12 Cu2 O3 167.9(7) . . ?
O12 Cu2 O4 95.5(6) . . ?
O12 Cu2 O8 98.6(6) . . ?
O14 Cu2 O3 99.0(6) . . ?
O14 Cu2 O4 168.7(8) . . ?
O14 Cu2 O8 97.2(8) . . ?
O14 Cu2 O12 80.8(6) . . ?
O5 Cu3 O4 91.1(6) . . ?
O9 Cu3 O4 104.5(8) . . ?
O9 Cu3 O5 92.5(9) . . ?
O11 Cu3 O4 98.4(6) . . ?
O11 Cu3 O5 170.5(6) . . ?
O11 Cu3 O9 84.9(8) . . ?
O28 Cu3 O4 159.1(6) 4_465 . ?
O28 Cu3 O5 86.2(7) 4_465 . ?
O28 Cu3 O9 96.3(8) 4_465 . ?
O28 Cu3 O11 85.0(7) 4_465 . ?
O19 Cu4 O6 90.2(6) . 2_747 ?
O20 Cu4 O6 92.8(7) . 2_747 ?
O20 Cu4 O19 86.8(7) . . ?
O24 Cu4 O6 83.4(6) . 2_747 ?
O24 Cu4 O19 165.4(8) . . ?
O24 Cu4 O20 106.5(7) . . ?
O25 Cu4 O6 171.9(7) . 2_747 ?
O25 Cu4 O19 94.1(6) . . ?
O25 Cu4 O20 80.7(7) . . ?
O25 Cu4 O24 93.9(6) . . ?
O21 Cu5 O18 93.8(6) . . ?
O25 Cu5 O18 97.8(7) . . ?
O25 Cu5 O21 88.7(6) . . ?
O26 Cu5 O18 177.9(8) . . ?
O26 Cu5 O21 85.2(7) . . ?
O26 Cu5 O25 84.0(6) . . ?
O29 Cu5 O18 85.1(7) . . ?
O29 Cu5 O21 99.2(7) . . ?
O29 Cu5 O25 171.5(7) . . ?
O29 Cu5 O26 93.3(7) . . ?
O22 Cu6 O1 101.0(7) . 2_847 ?
O26 Cu6 O1 171.3(6) . 2_847 ?
O26 Cu6 O22 87.6(7) . . ?
O27 Cu6 O1 89.1(6) . 2_847 ?
O27 Cu6 O22 99.4(7) . . ?
O27 Cu6 O26 90.9(6) . . ?
O30 Cu6 O1 83.1(6) . 2_847 ?
O30 Cu6 O22 81.6(7) . . ?
O30 Cu6 O26 96.8(7) . . ?
O30 Cu6 O27 172.2(8) . . ?
C1 O1 Cu6 107.3(12) . 2_857 ?
C1 O2 Cu1 132.1(10) . . ?
Cu2 O3 Cu1 119.8(8) . . ?
C3 O3 Cu1 125.9(9) . . ?
C3 O3 Cu2 112.0(10) . . ?
Cu3 O4 Cu2 120.3(6) . . ?
C4 O4 Cu2 112.3(9) . . ?
C4 O4 Cu3 127.3(11) . . ?
C8 O5 Cu3 131.8(14) . . ?
C8 O6 Cu4 99.9(13) . 2_757 ?
H7a O7 Cu1 107.9 . . ?
H7b O7 Cu1 108.9 . . ?
H7b O7 H7a 104.5 . . ?
H8a O8 Cu2 91.2 . . ?
H8b O8 Cu2 90.4 . . ?
H8b O8 H8a 104.5 . . ?
H9a O9 Cu3 84.8 . . ?
H9b O9 Cu3 90.8 . . ?
H9b O9 H9a 104.5 . . ?
C9 O11 Cu3 120.1(12) . . ?
C9 O12 Cu2 122.8(11) . . ?
C13 O14 Cu2 132.7(10) . . ?
C13 O15 Cu1 136.2(14) . . ?
C15 O16 H16 109.5 . . ?
C16 O17 H17 109.5 . . ?
C20 O18 Cu5 133.2(11) . . ?
C20 O19 Cu4 134.0(12) . . ?
H20a O20 Cu4 104.8 . . ?
H20b O20 Cu4 113.9 . . ?
H20b O20 H20a 104.5 . . ?
H21a O21 Cu5 110.3 . . ?
H21b O21 Cu5 110.2 . . ?
H21b O21 H21a 104.5 . . ?
H22a O22 Cu6 110.1 . . ?
H22b O22 Cu6 107.2 . . ?
H22b O22 H22a 104.5 . . ?
C21 O23 Cu1 116.7(12) . 4_566 ?
C21 O24 Cu4 130.7(13) . . ?
Cu5 O25 Cu4 125.5(8) . . ?
C23 O25 Cu4 123.4(9) . . ?
C23 O25 Cu5 110.6(10) . . ?
Cu6 O26 Cu5 121.5(7) . . ?
C24 O26 Cu5 111.7(11) . . ?
C24 O26 Cu6 126.1(11) . . ?
C28 O27 Cu6 132.4(13) . . ?
C28 O28 Cu3 107.0(10) . 4_666 ?
C29 O29 Cu5 126.4(15) . . ?
C29 O30 Cu6 122.5(17) . . ?
O2 C1 O1 118.3(14) . . ?
C2 C1 O1 121.8(15) . . ?
C2 C1 O2 119.8(11) . . ?
C3 C2 C1 124.4(10) . . ?
C7 C2 C1 115.5(9) . . ?
C7 C2 C3 120.0(9) . . ?
C2 C3 O3 124.2(10) . . ?
C4 C3 O3 115.4(9) . . ?
C4 C3 C2 120.3(9) . . ?
C3 C4 O4 117.5(11) . . ?
C5 C4 O4 123.3(10) . . ?
C5 C4 C3 119.2(8) . . ?
C6 C5 C4 120.3(9) . . ?
C8 C5 C4 125.1(10) . . ?
C8 C5 C6 114.6(11) . . ?
H6 C6 C5 119.8(6) . . ?
C7 C6 C5 120.5(9) . . ?
C7 C6 H6 119.8(6) . . ?
C6 C7 C2 119.5(9) . . ?
H7 C7 C2 120.2(5) . . ?
H7 C7 C6 120.2(6) . . ?
O6 C8 O5 121.8(18) . . ?
C5 C8 O5 118.1(17) . . ?
C5 C8 O6 120.0(14) . . ?
O12 C9 O11 129.0(14) . . ?
C10 C9 O11 117.4(12) . . ?
C10 C9 O12 113.0(13) . . ?
C11 C10 C9 118.1(11) . . ?
C12 C10 C9 122.1(10) . . ?
C12 C10 C11 119.6(10) . . ?
H11 C11 C10 119.9(7) . . ?
C12 C11 C10 120.2(8) 3_768 . ?
C12 C11 H11 119.9(4) 3_768 . ?
O10 C11 C10 119.9(16) . . ?
O10 C11 H11 3.6(15) . . ?
O10 C11 C12 119.8(15) . 3_768 ?
C11 C12 C10 120.2(7) 3_768 . ?
H12 C12 C10 119.9(6) . . ?
H12 C12 C11 119.9(4) . 3_768 ?
O13 C12 C10 125.8(16) . . ?
O13 C12 C11 114.0(15) . 3_768 ?
O13 C12 H12 6.0(14) . . ?
O15 C13 O14 127.2(16) . . ?
C14 C13 O14 112.6(12) . . ?
C14 C13 O15 119.7(14) . . ?
C15 C14 C13 119.3(10) . . ?
C19 C14 C13 120.9(10) . . ?
C19 C14 C15 119.7(9) . . ?
C14 C15 O16 125.6(12) . . ?
C16 C15 O16 113.5(12) . . ?
C16 C15 C14 120.7(9) . . ?
C15 C16 O17 115.4(11) . . ?
C17 C16 O17 124.5(12) . . ?
C17 C16 C15 119.5(9) . . ?
C18 C17 C16 119.9(9) . . ?
C20 C17 C16 121.5(10) . . ?
C20 C17 C18 118.3(9) . . ?
H18 C18 C17 120.0(6) . . ?
C19 C18 C17 120.0(9) . . ?
C19 C18 H18 120.0(6) . . ?
C18 C19 C14 120.2(9) . . ?
H19 C19 C14 119.9(6) . . ?
H19 C19 C18 119.9(6) . . ?
O19 C20 O18 126.7(17) . . ?
C17 C20 O18 115.3(12) . . ?
C17 C20 O19 116.9(14) . . ?
O24 C21 O23 118.8(15) . . ?
C22 C21 O23 120.4(14) . . ?
C22 C21 O24 119.9(12) . . ?
C23 C22 C21 124.8(10) . . ?
C27 C22 C21 114.9(9) . . ?
C27 C22 C23 120.2(9) . . ?
C22 C23 O25 123.9(11) . . ?
C24 C23 O25 116.2(10) . . ?
C24 C23 C22 119.8(9) . . ?
C23 C24 O26 116.3(11) . . ?
C25 C24 O26 123.6(11) . . ?
C25 C24 C23 120.0(9) . . ?
C26 C25 C24 119.9(9) . . ?
C28 C25 C24 122.5(10) . . ?
C28 C25 C26 117.6(10) . . ?
H26 C26 C25 119.8(6) . . ?
C27 C26 C25 120.4(9) . . ?
C27 C26 H26 119.8(6) . . ?
C26 C27 C22 119.6(9) . . ?
H27 C27 C22 120.2(6) . . ?
H27 C27 C26 120.2(6) . . ?
O28 C28 O27 121.6(16) . . ?
C25 C28 O27 121.3(14) . . ?
C25 C28 O28 117.1(13) . . ?
O30 C29 O29 123(2) . . ?
C30 C29 O29 126.7(19) . . ?
C30 C29 O30 110(2) . . ?
H10 O10 C11 109.5 . . ?
H13 O13 C12 109.5 . . ?
H30a C30 C29 109.5 . . ?
H30b C30 C29 109.5 . . ?
H30b C30 H30a 109.5 . . ?
H30c C30 C29 109.5 . . ?
H30c C30 H30a 109.5 . . ?
H30c C30 H30b 109.5 . . ?

loop_
_geom_bond_atom_site_label_1
_geom_bond_atom_site_label_2
_geom_bond_distance
_geom_bond_site_symmetry_2
_geom_bond_publ_flag
Cu1 O2 1.897(12) . ?
Cu1 O3 1.977(16) . ?
Cu1 O7 2.391(17) . ?
Cu1 O15 1.928(13) . ?
Cu1 O23 1.969(14) 4_565 ?
Cu2 O3 1.968(11) . ?
Cu2 O4 1.923(15) . ?
Cu2 O8 2.295(16) . ?
Cu2 O12 1.915(12) . ?
Cu2 O14 1.849(16) . ?
Cu3 O4 1.902(12) . ?
Cu3 O5 1.878(17) . ?
Cu3 O9 2.35(2) . ?
Cu3 O11 1.963(16) . ?
Cu3 O28 1.966(13) 4_465 ?
Cu4 O6 2.091(16) 2_747 ?
Cu4 O19 1.952(14) . ?
Cu4 O20 2.37(2) . ?
Cu4 O24 1.823(14) . ?
Cu4 O25 1.947(15) . ?
Cu5 O18 1.859(16) . ?
Cu5 O21 2.310(16) . ?
Cu5 O25 1.900(13) . ?
Cu5 O26 1.941(16) . ?
Cu5 O29 1.911(15) . ?
Cu6 O1 1.977(15) 2_847 ?
Cu6 O22 2.338(18) . ?
Cu6 O26 1.911(16) . ?
Cu6 O27 1.866(14) . ?
Cu6 O30 1.931(16) . ?
O1 C1 1.191(14) . ?
O2 C1 1.305(19) . ?
O3 C3 1.310(17) . ?
O4 C4 1.308(14) . ?
O5 C8 1.281(17) . ?
O6 C8 1.16(2) . ?
O7 H7a 0.8699 . ?
O7 H7b 0.8700 . ?
O8 H8a 0.8700 . ?
O8 H8b 0.8700 . ?
O9 H9a 0.8700 . ?
O9 H9b 0.8700 . ?
O11 C9 1.159(18) . ?
O12 C9 1.304(17) . ?
O14 C13 1.28(2) . ?
O15 C13 1.179(15) . ?
O16 H16 0.9830 . ?
O16 C15 1.368(18) . ?
O17 H17 0.9830 . ?
O17 C16 1.33(2) . ?
O18 C20 1.234(19) . ?
O19 C20 1.142(15) . ?
O20 H20a 0.8700 . ?
O20 H20b 0.8700 . ?
O21 H21a 0.8740 . ?
O21 H21b 0.8733 . ?
O22 H22a 0.8700 . ?
O22 H22b 0.8700 . ?
O23 C21 1.244(16) . ?
O24 C21 1.330(19) . ?
O25 C23 1.359(16) . ?
O26 C24 1.301(15) . ?
O27 C28 1.217(17) . ?
O28 C28 1.237(18) . ?
O29 C29 1.265(15) . ?
O30 C29 1.251(15) . ?
C1 C2 1.467(17) . ?
C2 C3 1.393(7) . ?
C2 C7 1.393(8) . ?
C3 C4 1.392(8) . ?
C4 C5 1.392(8) . ?
C5 C6 1.388(7) . ?
C5 C8 1.48(2) . ?
C6 H6 1.0830 . ?
C6 C7 1.385(8) . ?
C7 H7 1.0830 . ?
C9 C10 1.500(16) . ?
C10 C11 1.395(6) . ?
C10 C12 1.396(6) . ?
C11 H11 1.0830 . ?
C11 C12 1.394(6) 3_768 ?
C11 O10 1.358(16) . ?
C12 H12 1.0830 . ?
C12 O13 1.36(3) . ?
C13 C14 1.503(17) . ?
C14 C15 1.387(8) . ?
C14 C19 1.385(8) . ?
C15 C16 1.390(8) . ?
C16 C17 1.393(8) . ?
C17 C18 1.393(8) . ?
C17 C20 1.560(17) . ?
C18 H18 1.0830 . ?
C18 C19 1.391(8) . ?
C19 H19 1.0830 . ?
C21 C22 1.477(18) . ?
C22 C23 1.396(8) . ?
C22 C27 1.394(8) . ?
C23 C24 1.391(8) . ?
C24 C25 1.392(8) . ?
C25 C26 1.394(8) . ?
C25 C28 1.484(19) . ?
C26 H26 1.0830 . ?
C26 C27 1.388(8) . ?
C27 H27 1.0830 . ?
C29 C30 1.40(2) . ?
O10 H10 0.9830 . ?
O13 H13 0.9830 . ?
C30 H30a 0.9800 . ?
C30 H30b 0.9800 . ?
C30 H30c 0.9800 . ?

loop_
_geom_torsion_atom_site_label_1
_geom_torsion_atom_site_label_2
_geom_torsion_atom_site_label_3
_geom_torsion_atom_site_label_4
_geom_torsion
_geom_torsion_site_symmetry_1
_geom_torsion_site_symmetry_2
_geom_torsion_site_symmetry_3
_geom_torsion_site_symmetry_4
_geom_torsion_publ_flag
Cu1 O2 C1 O1 -175.9(13) . . . . ?
Cu1 O2 C1 C2 7.8(14) . . . . ?
Cu1 O3 C3 C2 19.5(15) . . . . ?
Cu1 O3 C3 C4 -162.6(10) . . . . ?
Cu1 O15 C13 O14 -16(2) . . . . ?
Cu1 O15 C13 C14 154.5(14) . . . . ?
Cu1 O23 C21 O24 13.6(12) 4_566 . . . ?
Cu1 O23 C21 C22 -176.8(9) 4_566 . . . ?
Cu2 O3 C3 C2 -177.8(8) . . . . ?
Cu2 O3 C3 C4 0.0(11) . . . . ?
Cu2 O4 C4 C3 -7.7(11) . . . . ?
Cu2 O4 C4 C5 172.9(8) . . . . ?
Cu2 O12 C9 O11 28.1(19) . . . . ?
Cu2 O12 C9 C10 -160.7(12) . . . . ?
Cu2 O14 C13 O15 3(2) . . . . ?
Cu2 O14 C13 C14 -168.1(16) . . . . ?
Cu3 O4 C4 C3 169.8(10) . . . . ?
Cu3 O4 C4 C5 -9.6(15) . . . . ?
Cu3 O5 C8 O6 -169.4(17) . . . . ?
Cu3 O5 C8 C5 14.5(17) . . . . ?
Cu3 O11 C9 O12 34.5(17) . . . . ?
Cu3 O11 C9 C10 -136.4(10) . . . . ?
Cu3 O28 C28 O27 -16.9(15) 4_666 . . . ?
Cu3 O28 C28 C25 159.4(9) 4_666 . . . ?
Cu4 O6 C8 O5 -20.9(13) 2_757 . . . ?
Cu4 O6 C8 C5 155.2(7) 2_757 . . . ?
Cu4 O19 C20 O18 -32(2) . . . . ?
Cu4 O19 C20 C17 160.3(16) . . . . ?
Cu4 O24 C21 O23 165.2(14) . . . . ?
Cu4 O24 C21 C22 -4.5(16) . . . . ?
Cu4 O25 C23 C22 13.8(15) . . . . ?
Cu4 O25 C23 C24 -163.9(10) . . . . ?
Cu5 O18 C20 O19 -0(2) . . . . ?
Cu5 O18 C20 C17 167.0(16) . . . . ?
Cu5 O25 C23 C22 -173.4(8) . . . . ?
Cu5 O25 C23 C24 8.9(11) . . . . ?
Cu5 O26 C24 C23 -6.2(11) . . . . ?
Cu5 O26 C24 C25 171.2(8) . . . . ?
Cu5 O29 C29 O30 27.0(17) . . . . ?
Cu5 O29 C29 C30 -157.4(17) . . . . ?
Cu6 O1 C1 O2 -3.0(11) 2_857 . . . ?
Cu6 O1 C1 C2 173.3(7) 2_857 . . . ?
Cu6 O26 C24 C23 164.5(9) . . . . ?
Cu6 O26 C24 C25 -18.1(15) . . . . ?
Cu6 O27 C28 O28 -179.5(16) . . . . ?
Cu6 O27 C28 C25 4.4(16) . . . . ?
Cu6 O30 C29 O29 39.6(16) . . . . ?
Cu6 O30 C29 C30 -136.6(17) . . . . ?
O1 C1 C2 C3 173.0(12) . . . . ?
O1 C1 C2 C7 -4.8(15) . . . . ?
O2 C1 C2 C3 -10.7(15) . . . . ?
O2 C1 C2 C7 171.4(12) . . . . ?
O3 C3 C2 C1 -3.5(18) . . . . ?
O3 C3 C2 C7 174.2(12) . . . . ?
O3 C3 C4 O4 5.2(16) . . . . ?
O3 C3 C4 C5 -175.4(11) . . . . ?
O4 C4 C3 C2 -176.9(10) . . . . ?
O4 C4 C5 C6 179.4(12) . . . . ?
O4 C4 C5 C8 -3.1(15) . . . . ?
O5 C8 C5 C4 1.2(18) . . . . ?
O5 C8 C5 C6 178.8(14) . . . . ?
O6 C8 C5 C4 -175.1(16) . . . . ?
O6 C8 C5 C6 3(2) . . . . ?
O11 C9 C10 C11 -8.7(19) . . . . ?
O11 C9 C10 C12 174.8(15) . . . . ?
O12 C9 C10 C11 179.0(12) . . . . ?
O12 C9 C10 C12 2.4(17) . . . . ?
O14 C13 C14 C15 176.7(13) . . . . ?
O14 C13 C14 C19 -2.4(17) . . . . ?
O15 C13 C14 C15 4.6(18) . . . . ?
O15 C13 C14 C19 -174.4(14) . . . . ?
O16 C15 C14 C13 8(2) . . . . ?
O16 C15 C14 C19 -172.8(16) . . . . ?
O16 C15 C16 O17 2(2) . . . . ?
O16 C15 C16 C17 173.5(14) . . . . ?
O17 C16 C15 C14 -172.7(13) . . . . ?
O17 C16 C17 C18 170.8(17) . . . . ?
O17 C16 C17 C20 -15.6(19) . . . . ?
O18 C20 C17 C16 -1.3(19) . . . . ?
O18 C20 C17 C18 172.4(15) . . . . ?
O19 C20 C17 C16 167.4(14) . . . . ?
O19 C20 C17 C18 -19.0(18) . . . . ?
O23 C21 C22 C23 -177.9(12) . . . . ?
O23 C21 C22 C27 5.6(15) . . . . ?
O24 C21 C22 C23 -8.3(17) . . . . ?
O24 C21 C22 C27 175.2(13) . . . . ?
O25 C23 C22 C21 2.7(15) . . . . ?
O25 C23 C22 C27 179.0(11) . . . . ?
O25 C23 C24 O26 -1.8(14) . . . . ?
O25 C23 C24 C25 -179.3(10) . . . . ?
O26 C24 C23 C22 -179.6(11) . . . . ?
O26 C24 C25 C26 -178.6(13) . . . . ?
O26 C24 C25 C28 3.2(15) . . . . ?
O27 C28 C25 C24 4.3(18) . . . . ?
O27 C28 C25 C26 -173.9(14) . . . . ?
O28 C28 C25 C24 -171.9(13) . . . . ?
O28 C28 C25 C26 9.8(17) . . . . ?
C1 C2 C3 C4 178.8(10) . . . . ?
C1 C2 C7 C6 179.8(9) . . . . ?
C2 C3 C4 C5 2.5(14) . . . . ?
C2 C7 C6 C5 0.6(12) . . . . ?
C3 C4 C5 C6 0.0(12) . . . . ?
C3 C4 C5 C8 177.5(11) . . . . ?
C4 C5 C6 C7 -1.6(13) . . . . ?
C9 C10 C11 C12 -175.4(13) . . . 3_768 ?
C9 C10 C11 O10 8.7(18) . . . . ?
C9 C10 C12 C11 175.3(13) . . . 3_768 ?
C9 C10 C12 O13 -3.5(19) . . . . ?
C10 C11 C12 C10 -1.2(13) . . 3_768 3_768 ?
C10 C11 C12 O13 179.9(16) . . 3_768 3_768 ?
C10 C12 C11 C10 1.2(14) . . 3_768 3_768 ?
C10 C12 C11 O10 -174.7(19) . . 3_768 3_768 ?
C13 C14 C15 C16 -178.0(11) . . . . ?
C13 C14 C19 C18 179.1(11) . . . . ?
C14 C15 C16 C17 -1.0(16) . . . . ?
C14 C19 C18 C17 -1.1(13) . . . . ?
C15 C16 C17 C18 -0.1(13) . . . . ?
C15 C16 C17 C20 173.5(10) . . . . ?
C16 C17 C18 C19 1.1(14) . . . . ?
C21 C22 C23 C24 -179.7(11) . . . . ?
C21 C22 C27 C26 178.8(9) . . . . ?
C22 C23 C24 C25 2.9(13) . . . . ?
C22 C27 C26 C25 -0.4(12) . . . . ?
C23 C24 C25 C26 -1.2(11) . . . . ?
C23 C24 C25 C28 -179.4(10) . . . . ?
C24 C25 C26 C27 0.0(13) . . . . ?

loop_
_restr_distance_atom_site_label_1
_restr_distance_atom_site_label_2
_restr_distance_site_symmetry_2
_restr_distance_target
_restr_distance_target_weight_param
_restr_distance_diff
O29 C29 1 1.2500 0.0200 -0.0151
O30 C29 1 1.2500 0.0200 -0.0011
C2 C7 1 1.3900 0.0100 -0.0030
C3 C2 1 1.3900 0.0100 -0.0033
C4 C3 1 1.3900 0.0100 -0.0021
C5 C4 1 1.3900 0.0100 -0.0022
C6 C5 1 1.3900 0.0100 0.0024
C7 C6 1 1.3900 0.0100 0.0046
C10 C12 1 1.3900 0.0100 -0.0056
C10 C12 1 1.3900 0.0100 -0.0056
C11 C10 1 1.3900 0.0100 -0.0052
C11 C10 1 1.3900 0.0100 -0.0052
C11 C12 3_768 1.3900 0.0100 -0.0041
C11 O10 1 1.3500 0.0200 -0.0079
C12 C11 3_768 1.3900 0.0100 -0.0041
C14 C15 1 1.3900 0.0100 0.0028
C15 C16 1 1.3900 0.0100 -0.0004
C16 C17 1 1.3900 0.0100 -0.0028
C17 C18 1 1.3900 0.0100 -0.0026
C18 C19 1 1.3900 0.0100 -0.0008
C19 C14 1 1.3900 0.0100 0.0051
C22 C23 1 1.3900 0.0100 -0.0055
C23 C24 1 1.3900 0.0100 -0.0012
C24 C25 1 1.3900 0.0100 -0.0024
C25 C26 1 1.3900 0.0100 -0.0040
C26 C27 1 1.3900 0.0100 0.0017
C27 C22 1 1.3900 0.0100 -0.0045

loop_
_restr_equal_distance_atom_site_label_1
_restr_equal_distance_atom_site_label_2
_restr_equal_distance_site_symmetry_2
_restr_equal_distance_class_id
C2 C6 1 1
C3 C7 1 1
C4 C2 1 1
C5 C3 1 1
C6 C4 1 1
C7 C5 1 1
C10 C11 3_768 4
C10 C12 3_768 4
C11 C10 3_768 4
C11 C12 1 4
C11 C12 1 4
C12 C10 3_768 4
C14 C16 1 2
C15 C17 1 2
C16 C18 1 2
C17 C19 1 2
C18 C14 1 2
C19 C15 1 2
C22 C24 1 3
C23 C25 1 3
C24 C26 1 3
C25 C27 1 3
C26 C22 1 3
C27 C23 1 3

loop_
_restr_equal_distance_class_class_id
_restr_equal_distance_class_target_weight_param
_restr_equal_distance_class_average
_restr_equal_distance_class_esd
_restr_equal_distance_class_diff_max
1 0.0200 2.4084 0.0058 0.0082
2 0.0200 2.4071 0.0054 0.0095
3 0.0200 2.4120 0.0039 0.0066
4 0.0200 2.4161 0.0025 0.0036

loop_
_restr_U_iso_atom_site_label
_restr_U_iso_weight_param
C30 0.0500

loop_
_restr_U_similar_atom_site_label_1
_restr_U_similar_atom_site_label_2
_restr_U_similar_weight_param
O11 C9 0.0400
O12 C9 0.0400
C2 C3 0.0200
C2 C7 0.0200
C3 C4 0.0200
C4 C5 0.0200
C5 C6 0.0200
C6 C7 0.0200
C9 C10 0.0400
C10 C11 0.0400
C10 C12 0.0400
C11 O10 0.0400
C12 O13 0.0400
C29 C30 0.0400

loop_
_diffrn_frame_id
_diffrn_frame_h
_diffrn_frame_k
_diffrn_frame_l
_diffrn_frame_start_angle
_diffrn_frame_end_angle
_diffrn_frame_scale
1 -1.00000 -0.16340 0.98011 -57.250 -57.000 0.325
2 -1.00000 -0.15896 0.97622 -57.000 -56.750 0.299
3 -1.00000 -0.15455 0.97235 -56.750 -56.500 0.283
4 -1.00000 -0.15015 0.96850 -56.500 -56.250 0.284
5 -1.00000 -0.14578 0.96466 -56.250 -56.000 0.310
6 -1.00000 -0.14143 0.96084 -56.000 -55.750 0.280
7 -1.00000 -0.13710 0.95704 -55.750 -55.500 0.310
8 -1.00000 -0.13278 0.95326 -55.500 -55.250 0.329
9 -1.00000 -0.12849 0.94949 -55.250 -55.000 0.306
10 -1.00000 -0.12421 0.94574 -55.000 -54.750 0.323
11 -1.00000 -0.11998 0.94199 -54.750 -54.500 0.291
12 -1.00000 -0.11573 0.93824 -54.500 -54.250 0.290
13 -1.00000 -0.11155 0.93448 -54.250 -54.000 0.309
14 -1.00000 -0.10732 0.93078 -54.000 -53.750 0.295
15 -1.00000 -0.10318 0.92713 -53.750 -53.500 0.305
16 -1.00000 -0.09899 0.92348 -53.500 -53.250 0.304
17 -1.00000 -0.09484 0.91983 -53.250 -53.000 0.297
18 -1.00000 -0.09064 0.91621 -53.000 -52.750 0.303
19 -1.00000 -0.08646 0.91257 -52.750 -52.500 0.296
20 -1.00000 -0.08236 0.90896 -52.500 -52.250 0.328
21 -1.00000 -0.07832 0.90539 -52.250 -52.000 0.298
22 -1.00000 -0.07423 0.90184 -52.000 -51.750 0.304
23 -1.00000 -0.07019 0.89824 -51.750 -51.500 0.303
24 -1.00000 -0.06606 0.89478 -51.500 -51.250 0.322
25 -1.00000 -0.06198 0.89125 -51.250 -51.000 0.306
26 -1.00000 -0.05790 0.88768 -51.000 -50.750 0.316
27 -1.00000 -0.05386 0.88422 -50.750 -50.500 0.300
28 -1.00000 -0.04981 0.88074 -50.500 -50.250 0.312
29 -1.00000 -0.04580 0.87722 -50.250 -50.000 0.320
30 -1.00000 -0.04185 0.87373 -50.000 -49.750 0.307
31 -1.00000 -0.03788 0.87029 -49.750 -49.500 0.315
32 -1.00000 -0.03387 0.86686 -49.500 -49.250 0.335
33 -1.00000 -0.02994 0.86342 -49.250 -49.000 0.311
34 -1.00000 -0.02606 0.85997 -49.000 -48.750 0.307
35 -1.00000 -0.02208 0.85659 -48.750 -48.500 0.335
36 -1.00000 -0.01822 0.85316 -48.500 -48.250 0.347
37 -1.00000 -0.01434 0.84976 -48.250 -48.000 0.323
38 -1.00000 -0.01045 0.84642 -48.000 -47.750 0.335
39 -1.00000 -0.00655 0.84305 -47.750 -47.500 0.349
40 -1.00000 -0.00265 0.83968 -47.500 -47.250 0.364
41 -1.00000 0.00117 0.83632 -47.250 -47.000 0.335
42 -1.00000 0.00505 0.83303 -47.000 -46.750 0.363
43 -1.00000 0.00884 0.82968 -46.750 -46.500 0.349
44 -1.00000 0.01264 0.82634 -46.500 -46.250 0.328
45 -1.00000 0.01642 0.82303 -46.250 -46.000 0.388
46 -1.00000 0.02018 0.81972 -46.000 -45.750 0.370
47 -1.00000 0.02395 0.81643 -45.750 -45.500 0.404
48 -1.00000 0.02769 0.81305 -45.500 -45.250 0.356
49 -1.00000 0.03144 0.80979 -45.250 -45.000 0.378
50 -1.00000 0.03517 0.80649 -45.000 -44.750 0.392
51 -1.00000 0.03891 0.80323 -44.750 -44.500 0.385
52 -1.00000 0.04264 0.79999 -44.500 -44.250 0.374
53 -1.00000 0.04629 0.79670 -44.250 -44.000 0.394
54 -1.00000 0.04998 0.79346 -44.000 -43.750 0.395
55 -1.00000 0.05369 0.79026 -43.750 -43.500 0.389
56 -1.00000 0.05745 0.78700 -43.500 -43.250 0.402
57 -1.00000 0.06112 0.78377 -43.250 -43.000 0.411
58 -1.00000 0.06482 0.78056 -43.000 -42.750 0.409
59 -1.00000 0.06856 0.77736 -42.750 -42.500 0.410
60 -1.00000 0.07224 0.77415 -42.500 -42.250 0.431
61 -1.00000 0.07591 0.77093 -42.250 -42.000 0.424
62 -1.00000 0.07956 0.76776 -42.000 -41.750 0.428
63 -1.00000 0.08317 0.76456 -41.750 -41.500 0.425
64 -1.00000 0.08678 0.76137 -41.500 -41.250 0.433
65 -1.00000 0.09041 0.75818 -41.250 -41.000 0.428
66 -1.00000 0.09402 0.75500 -41.000 -40.750 0.446
67 -1.00000 0.09761 0.75183 -40.750 -40.500 0.450
68 -1.00000 0.10123 0.74868 -40.500 -40.250 0.456
69 -1.00000 0.10480 0.74554 -40.250 -40.000 0.458
70 -1.00000 0.10841 0.74236 -40.000 -39.750 0.465
71 -1.00000 0.11196 0.73923 -39.750 -39.500 0.465
72 -1.00000 0.11555 0.73610 -39.500 -39.250 0.480
73 -1.00000 0.11918 0.73297 -39.250 -39.000 0.457
74 -1.00000 0.12272 0.72983 -39.000 -38.750 0.479
75 -1.00000 0.12626 0.72672 -38.750 -38.500 0.509
76 -1.00000 0.12978 0.72359 -38.500 -38.250 0.495
77 -1.00000 0.13331 0.72046 -38.250 -38.000 0.485
78 -1.00000 0.13682 0.71738 -38.000 -37.750 0.517
79 -1.00000 0.14039 0.71422 -37.750 -37.500 0.525
80 -1.00000 0.14391 0.71114 -37.500 -37.250 0.503
81 -1.00000 0.14743 0.70807 -37.250 -37.000 0.536
82 -1.00000 0.15098 0.70498 -37.000 -36.750 0.521
83 -1.00000 0.15449 0.70191 -36.750 -36.500 0.551
84 -1.00000 0.15803 0.69882 -36.500 -36.250 0.549
85 -1.00000 0.16151 0.69576 -36.250 -36.000 0.562
86 -1.00000 0.16505 0.69273 -36.000 -35.750 0.578
87 -1.00000 0.16856 0.68966 -35.750 -35.500 0.595
88 -1.00000 0.17204 0.68656 -35.500 -35.250 0.570
89 -1.00000 0.17552 0.68350 -35.250 -35.000 0.618
90 -1.00000 0.17901 0.68046 -35.000 -34.750 0.608
91 -1.00000 0.18247 0.67741 -34.750 -34.500 0.627
92 -1.00000 0.18597 0.67435 -34.500 -34.250 0.622
93 -1.00000 0.18947 0.67129 -34.250 -34.000 0.632
94 -1.00000 0.19295 0.66827 -34.000 -33.750 0.671
95 -1.00000 0.19644 0.66525 -33.750 -33.500 0.661
96 -1.00000 0.19991 0.66221 -33.500 -33.250 0.681
97 -1.00000 0.20341 0.65919 -33.250 -33.000 0.686
98 -1.00000 0.20687 0.65617 -33.000 -32.750 0.734
99 -1.00000 0.21036 0.65312 -32.750 -32.500 0.760
100 -1.00000 0.21380 0.65008 -32.500 -32.250 0.691
101 -1.00000 0.21728 0.64707 -32.250 -32.000 0.739
102 -1.00000 0.22074 0.64404 -32.000 -31.750 0.775
103 -1.00000 0.22423 0.64100 -31.750 -31.500 0.760
104 -1.00000 0.22770 0.63798 -31.500 -31.250 0.817
105 -1.00000 0.23114 0.63495 -31.250 -31.000 0.813
106 -1.00000 0.23460 0.63193 -31.000 -30.750 0.807
107 -1.00000 0.23806 0.62891 -30.750 -30.500 0.821
108 -1.00000 0.24149 0.62588 -30.500 -30.250 0.876
109 -1.00000 0.24499 0.62285 -30.250 -30.000 0.820
110 -1.00000 0.24846 0.61982 -30.000 -29.750 0.863
111 -1.00000 0.25190 0.61681 -29.750 -29.500 0.884
112 -1.00000 0.25542 0.61378 -29.500 -29.250 0.902
113 -1.00000 0.25887 0.61075 -29.250 -29.000 0.860
114 -1.00000 0.26230 0.60773 -29.000 -28.750 0.896
115 -1.00000 0.26573 0.60471 -28.750 -28.500 0.863
116 -1.00000 0.26920 0.60170 -28.500 -28.250 0.889
117 -1.00000 0.27264 0.59868 -28.250 -28.000 0.846
118 -1.00000 0.27607 0.59567 -28.000 -27.750 0.843
119 -1.00000 0.27951 0.59266 -27.750 -27.500 0.876
120 -1.00000 0.28295 0.58965 -27.500 -27.250 0.837
121 -1.00000 0.28639 0.58664 -27.250 -27.000 0.850
122 -1.00000 0.28985 0.58364 -27.000 -26.750 0.938
123 -1.00000 0.29328 0.58063 -26.750 -26.500 0.916
124 -1.00000 0.29671 0.57761 -26.500 -26.250 0.946
125 -1.00000 0.30017 0.57461 -26.250 -26.000 0.960
126 -1.00000 0.30361 0.57160 -26.000 -25.750 0.989
127 -1.00000 0.30707 0.56858 -25.750 -25.500 0.998
128 -1.00000 0.31051 0.56555 -25.500 -25.250 1.018
129 -1.00000 0.31396 0.56254 -25.250 -25.000 1.083
130 -1.00000 0.31741 0.55949 -25.000 -24.750 1.083
131 -1.00000 0.32083 0.55644 -24.750 -24.500 1.097
132 -1.00000 0.32429 0.55342 -24.500 -24.250 1.093
133 -1.00000 0.32773 0.55039 -24.250 -24.000 1.088
134 -1.00000 0.33126 0.54737 -24.000 -23.750 1.161
135 -1.00000 0.33471 0.54433 -23.750 -23.500 1.089
136 -1.00000 0.33816 0.54128 -23.500 -23.250 1.194
137 -1.00000 0.34163 0.53825 -23.250 -23.000 1.121
138 -1.00000 0.34508 0.53520 -23.000 -22.750 1.159
139 -1.00000 0.34854 0.53215 -22.750 -22.500 1.114
140 -1.00000 0.35201 0.52909 -22.500 -22.250 1.118
141 -1.00000 0.35554 0.52606 -22.250 -22.000 1.141
142 -1.00000 0.35904 0.52301 -22.000 -21.750 1.139
143 -1.00000 0.36252 0.51991 -21.750 -21.500 1.165
144 -1.00000 0.36599 0.51685 -21.500 -21.250 1.190
145 -1.00000 0.36947 0.51378 -21.250 -21.000 1.214
146 -1.00000 0.37298 0.51071 -21.000 -20.750 1.205
147 -1.00000 0.37645 0.50763 -20.750 -20.500 1.229
148 -1.00000 0.37996 0.50456 -20.500 -20.250 1.305
149 -1.00000 0.38347 0.50148 -20.250 -20.000 1.313
150 -1.00000 0.38698 0.49839 -20.000 -19.750 1.302
151 -1.00000 0.39048 0.49527 -19.750 -19.500 1.290
152 -1.00000 0.39399 0.49219 -19.500 -19.250 1.351
153 -1.00000 0.39754 0.48910 -19.250 -19.000 1.369
154 -1.00000 0.40110 0.48598 -19.000 -18.750 1.440
155 -1.00000 0.40463 0.48287 -18.750 -18.500 1.397
156 -1.00000 0.40817 0.47976 -18.500 -18.250 1.562
157 -1.00000 0.41169 0.47663 -18.250 -18.000 1.459
158 -1.00000 0.41522 0.47351 -18.000 -17.750 1.569
159 -1.00000 0.41877 0.47037 -17.750 -17.500 1.562
160 -1.00000 0.42232 0.46725 -17.500 -17.250 1.576
161 -1.00000 0.42587 0.46412 -17.250 -17.000 1.682
162 -1.00000 0.42944 0.46098 -17.000 -16.750 1.720
163 -1.00000 0.43301 0.45784 -16.750 -16.500 1.764
164 -1.00000 0.43659 0.45469 -16.500 -16.250 1.744
165 -1.00000 0.44021 0.45152 -16.250 -16.000 1.972
166 -1.00000 0.44383 0.44837 -16.000 -15.750 1.736
167 -1.00000 0.44743 0.44518 -15.750 -15.500 1.931
168 -1.00000 0.45105 0.44200 -15.500 -15.250 1.816
169 -1.00000 0.45470 0.43883 -15.250 -15.000 1.864
170 -1.00000 0.45832 0.43564 -15.000 -14.750 1.878
171 -1.00000 0.46196 0.43244 -14.750 -14.500 1.918
172 -1.00000 0.46560 0.42923 -14.500 -14.250 1.993
173 -1.00000 0.46925 0.42602 -14.250 -14.000 1.962
174 -1.00000 0.47291 0.42279 -14.000 -13.750 2.021
175 -1.00000 0.47661 0.41957 -13.750 -13.500 1.930
176 -1.00000 0.48028 0.41634 -13.500 -13.250 1.967
177 -1.00000 0.48396 0.41311 -13.250 -13.000 2.025
178 -1.00000 0.48767 0.40985 -13.000 -12.750 2.071
179 -1.00000 0.49138 0.40659 -12.750 -12.500 2.156
180 -1.00000 0.49508 0.40332 -12.500 -12.250 2.143
181 -1.00000 0.49881 0.40006 -12.250 -12.000 2.118
182 -1.00000 0.50257 0.39677 -12.000 -11.750 2.181
183 -1.00000 0.50631 0.39348 -11.750 -11.500 2.160
184 -1.00000 0.51003 0.39017 -11.500 -11.250 2.182
185 -1.00000 0.51379 0.38686 -11.250 -11.000 2.179
186 -1.00000 0.51755 0.38354 -11.000 -10.750 2.178
187 -1.00000 0.52131 0.38021 -10.750 -10.500 2.203
188 -1.00000 0.52511 0.37687 -10.500 -10.250 2.182
189 -1.00000 0.52892 0.37353 -10.250 -10.000 2.196
190 -1.00000 0.53270 0.37018 -10.000 -9.750 2.315
191 -1.00000 0.53650 0.36682 -9.750 -9.500 2.295
192 -1.00000 0.54035 0.36343 -9.500 -9.250 2.224
193 -1.00000 0.54418 0.36005 -9.250 -9.000 2.314
194 -1.00000 0.54802 0.35665 -9.000 -8.750 2.354
195 -1.00000 0.55188 0.35324 -8.750 -8.500 2.193
196 -1.00000 0.55578 0.34982 -8.500 -8.250 2.260
197 -1.00000 0.55966 0.34639 -8.250 -8.000 2.202
198 -1.00000 0.56355 0.34297 -8.000 -7.750 2.166
199 -1.00000 0.56745 0.33951 -7.750 -7.500 2.185
200 -1.00000 0.57137 0.33606 -7.500 -7.250 2.206
201 -1.00000 0.57534 0.33260 -7.250 -7.000 2.205
202 -1.00000 0.57930 0.32911 -7.000 -6.750 2.144
203 -1.00000 0.58326 0.32561 -6.750 -6.500 2.106
204 -1.00000 0.58726 0.32211 -6.500 -6.250 2.151
205 -1.00000 0.59126 0.31858 -6.250 -6.000 2.085
206 -1.00000 0.59526 0.31505 -6.000 -5.750 2.066
207 -1.00000 0.59928 0.31150 -5.750 -5.500 2.090
208 -1.00000 0.60332 0.30794 -5.500 -5.250 2.121
209 -1.00000 0.60740 0.30437 -5.250 -5.000 2.113
210 -1.00000 0.61146 0.30079 -5.000 -4.750 2.074
211 -1.00000 0.61554 0.29718 -4.750 -4.500 2.133
212 -1.00000 0.61966 0.29357 -4.500 -4.250 2.124
213 -1.00000 0.62379 0.28994 -4.250 -4.000 2.163
214 -1.00000 0.62791 0.28629 -4.000 -3.750 2.150
215 -1.00000 0.63205 0.28263 -3.750 -3.500 2.235
216 -1.00000 0.63623 0.27896 -3.500 -3.250 2.137
217 -1.00000 0.64045 0.27527 -3.250 -3.000 2.218
218 -1.00000 0.64467 0.27156 -3.000 -2.750 2.180
219 -1.00000 0.64889 0.26784 -2.750 -2.500 2.236
220 -1.00000 0.65315 0.26411 -2.500 -2.250 2.212
221 -1.00000 0.65742 0.26035 -2.250 -2.000 2.229
222 -1.00000 0.66169 0.25659 -2.000 -1.750 2.243
223 -1.00000 0.66599 0.25281 -1.750 -1.500 2.282
224 -1.00000 0.67030 0.24900 -1.500 -1.250 2.283
225 -1.00000 0.67463 0.24519 -1.250 -1.000 2.250
226 -1.00000 0.67898 0.24137 -1.000 -0.750 2.267
227 -1.00000 0.68335 0.23751 -0.750 -0.500 2.282
228 -1.00000 0.68772 0.23364 -0.500 -0.250 2.299
229 -1.00000 0.69215 0.22975 -0.250 0.000 2.356
230 -1.00000 0.69660 0.22583 0.000 0.250 2.405
231 -1.00000 0.70106 0.22190 0.250 0.500 2.370
232 -1.00000 0.70560 0.21794 0.500 0.750 2.270
233 -1.00000 0.71015 0.21396 0.750 1.000 2.344
234 -1.00000 0.71474 0.20997 1.000 1.250 2.407
235 -1.00000 0.71927 0.20596 1.250 1.500 2.503
236 -1.00000 0.72385 0.20193 1.500 1.750 2.589
237 -1.00000 0.72844 0.19790 1.750 2.000 2.541
238 -1.00000 0.73304 0.19386 2.000 2.250 2.630
239 -1.00000 0.73768 0.18978 2.250 2.500 2.550
240 -1.00000 0.74236 0.18567 2.500 2.750 2.609
241 -1.00000 0.74708 0.18155 2.750 3.000 2.619
242 -1.00000 0.75177 0.17739 3.000 3.250 2.672
243 -1.00000 0.75653 0.17321 3.250 3.500 2.700
244 -1.00000 0.76131 0.16903 3.500 3.750 2.750
245 -1.00000 0.76610 0.16480 3.750 4.000 2.722
246 -1.00000 0.77094 0.16056 4.000 4.250 2.773
247 -1.00000 0.77579 0.15627 4.250 4.500 2.789
248 -1.00000 0.78067 0.15198 4.500 4.750 2.789
249 -1.00000 0.78556 0.14765 4.750 5.000 2.781
250 -1.00000 0.79048 0.14332 5.000 5.250 2.831
251 -1.00000 0.79546 0.13896 5.250 5.500 2.807
252 -1.00000 0.80043 0.13458 5.500 5.750 2.902
253 -1.00000 0.80544 0.13016 5.750 6.000 2.828
254 -1.00000 0.81050 0.12573 6.000 6.250 2.799
255 -1.00000 0.81558 0.12126 6.250 6.500 2.807
256 -1.00000 0.82066 0.11675 6.500 6.750 2.899
257 -1.00000 0.82580 0.11221 6.750 7.000 2.848
258 -1.00000 0.83096 0.10766 7.000 7.250 2.839
259 -1.00000 0.83615 0.10307 7.250 7.500 2.776
260 -1.00000 0.84137 0.09847 7.500 7.750 2.824
261 -1.00000 0.84665 0.09381 7.750 8.000 2.701
262 -1.00000 0.85196 0.08914 8.000 8.250 2.710
263 -1.00000 0.85731 0.08443 8.250 8.500 2.708
264 -1.00000 0.86266 0.07968 8.500 8.750 2.688
265 -1.00000 0.86806 0.07491 8.750 9.000 2.656
266 -1.00000 0.87349 0.07010 9.000 9.250 2.675
267 -1.00000 0.87897 0.06527 9.250 9.500 2.649
268 -1.00000 0.88449 0.06041 9.500 9.750 2.706
269 -1.00000 0.89005 0.05552 9.750 10.000 2.734
270 -1.00000 0.89565 0.05058 10.000 10.250 2.742
271 -1.00000 0.90127 0.04562 10.250 10.500 2.799
272 -1.00000 0.90694 0.04061 10.500 10.750 2.751
273 -1.00000 0.91264 0.03556 10.750 11.000 2.840
274 -1.00000 0.91842 0.03049 11.000 11.250 2.771
275 -1.00000 0.92419 0.02538 11.250 11.500 2.635
276 -1.00000 0.93004 0.02023 11.500 11.750 2.508
277 -1.00000 0.93590 0.01505 11.750 12.000 2.430
278 -1.00000 0.94182 0.00982 12.000 12.250 2.193
279 -1.00000 0.94780 0.00456 12.250 12.500 1.979
280 -1.00000 0.95381 -0.00076 12.500 12.750 1.964
281 -1.00000 0.95988 -0.00610 12.750 13.000 1.975
282 -1.00000 0.96599 -0.01149 13.000 13.250 2.056
283 -1.00000 0.97216 -0.01692 13.250 13.500 2.349
284 -1.00000 0.97835 -0.02239 13.500 13.750 2.573
285 -1.00000 0.98458 -0.02791 13.750 14.000 2.671
286 -1.00000 0.99088 -0.03347 14.000 14.250 2.765
287 -1.00000 0.99723 -0.03909 14.250 14.500 2.803
288 -0.99639 1.00000 -0.04457 14.500 14.750 2.862
289 -0.99006 1.00000 -0.04990 14.750 15.000 2.803
290 -0.98372 1.00000 -0.05521 15.000 15.250 2.812
291 -0.97744 1.00000 -0.06051 15.250 15.500 2.847
292 -0.97114 1.00000 -0.06578 15.500 15.750 2.948
293 -0.96489 1.00000 -0.07104 15.750 16.000 3.039
294 -0.95866 1.00000 -0.07628 16.000 16.250 2.990
295 -0.95244 1.00000 -0.08152 16.250 16.500 3.095
296 -0.94627 1.00000 -0.08671 16.500 16.750 2.943
297 -0.94012 1.00000 -0.09188 16.750 17.000 3.063
298 -0.93400 1.00000 -0.09703 17.000 17.250 3.045
299 -0.92790 1.00000 -0.10215 17.250 17.500 3.117
300 -0.92185 1.00000 -0.10725 17.500 17.750 3.108
301 -0.91581 1.00000 -0.11233 17.750 18.000 3.115
302 -0.90979 1.00000 -0.11738 18.000 18.250 3.065
303 -0.90378 1.00000 -0.12242 18.250 18.500 3.083
304 -0.89783 1.00000 -0.12743 18.500 18.750 3.114
305 -0.89188 1.00000 -0.13244 18.750 19.000 3.105
306 -0.88595 1.00000 -0.13741 19.000 19.250 3.172
307 -0.88005 1.00000 -0.14238 19.250 19.500 3.219
308 -0.87417 1.00000 -0.14733 19.500 19.750 3.151
309 -0.86828 1.00000 -0.15226 19.750 20.000 3.166
310 -0.86244 1.00000 -0.15718 20.000 20.250 3.133
311 -0.85658 1.00000 -0.16205 20.250 20.500 3.121
312 -0.85074 1.00000 -0.16691 20.500 20.750 3.164
313 -0.84495 1.00000 -0.17177 20.750 21.000 3.141
314 -0.83922 1.00000 -0.17662 21.000 21.250 3.132
315 -0.83345 1.00000 -0.18143 21.250 21.500 3.199
316 -0.82770 1.00000 -0.18624 21.500 21.750 3.174
317 -0.82198 1.00000 -0.19103 21.750 22.000 3.173
318 -0.81630 1.00000 -0.19579 22.000 22.250 3.135
319 -0.81066 1.00000 -0.20055 22.250 22.500 3.135
320 -0.80504 1.00000 -0.20530 22.500 22.750 3.191
321 -0.79939 1.00000 -0.21002 22.750 23.000 3.107
322 -0.79374 1.00000 -0.21473 23.000 23.250 3.126
323 -0.78813 1.00000 -0.21943 23.250 23.500 3.156
324 -0.78254 1.00000 -0.22412 23.500 23.750 3.190
325 -0.77699 1.00000 -0.22879 23.750 24.000 3.159
326 -0.77143 1.00000 -0.23344 24.000 24.250 3.144
327 -0.76589 1.00000 -0.23808 24.250 24.500 3.142
328 -0.76036 1.00000 -0.24270 24.500 24.750 3.111
329 -0.75487 1.00000 -0.24732 24.750 25.000 3.026
330 -0.74938 1.00000 -0.25193 25.000 25.250 3.081
331 -0.74392 1.00000 -0.25653 25.250 25.500 2.994
332 -0.73849 1.00000 -0.26113 25.500 25.750 3.013
333 -0.73306 1.00000 -0.26571 25.750 26.000 2.915
334 -0.72762 1.00000 -0.27027 26.000 26.250 2.927
335 -0.72222 1.00000 -0.27482 26.250 26.500 3.000
336 -0.71681 1.00000 -0.27935 26.500 26.750 2.822
337 -0.71141 1.00000 -0.28387 26.750 27.000 2.894
338 -0.70603 1.00000 -0.28838 27.000 27.250 2.981
339 -0.70068 1.00000 -0.29288 27.250 27.500 2.887
340 -0.69533 1.00000 -0.29737 27.500 27.750 2.882
341 -0.68999 1.00000 -0.30186 27.750 28.000 2.908
342 -0.68468 1.00000 -0.30633 28.000 28.250 2.879
343 -0.67936 1.00000 -0.31079 28.250 28.500 2.861
344 -0.67406 1.00000 -0.31524 28.500 28.750 2.912
345 -0.66878 1.00000 -0.31969 28.750 29.000 2.864
346 -0.66350 1.00000 -0.32413 29.000 29.250 2.802
347 -0.65823 1.00000 -0.32855 29.250 29.500 2.843
348 -0.65299 1.00000 -0.33299 29.500 29.750 2.796
349 -0.64773 1.00000 -0.33737 29.750 30.000 2.807
350 -0.64249 1.00000 -0.34177 30.000 30.250 2.851
351 -0.63727 1.00000 -0.34614 30.250 30.500 2.832
352 -0.63207 1.00000 -0.35053 30.500 30.750 2.852
353 -0.62685 1.00000 -0.35490 30.750 31.000 2.845
354 -0.62164 1.00000 -0.35925 31.000 31.250 2.816
355 -0.61643 1.00000 -0.36360 31.250 31.500 2.810
356 -0.61125 1.00000 -0.36796 31.500 31.750 2.812
357 -0.60608 1.00000 -0.37232 31.750 32.000 2.755
358 -0.60092 1.00000 -0.37667 32.000 32.250 2.652
359 -0.59575 1.00000 -0.38099 32.250 32.500 2.709
360 -0.59060 1.00000 -0.38530 32.500 32.750 2.638
361 -0.58545 1.00000 -0.38962 32.750 33.000 2.635
362 -0.58035 1.00000 -0.39396 33.000 33.250 2.629
363 -0.57521 1.00000 -0.39824 33.250 33.500 2.649
364 -0.57009 1.00000 -0.40254 33.500 33.750 2.601
365 -0.56500 1.00000 -0.40686 33.750 34.000 2.591
366 -0.55989 1.00000 -0.41115 34.000 34.250 2.600
367 -0.55481 1.00000 -0.41542 34.250 34.500 2.646
368 -0.54972 1.00000 -0.41969 34.500 34.750 2.565
369 -0.54463 1.00000 -0.42395 34.750 35.000 2.528
370 -0.53956 1.00000 -0.42822 35.000 35.250 2.564
371 -0.53449 1.00000 -0.43250 35.250 35.500 2.569
372 -0.52943 1.00000 -0.43674 35.500 35.750 2.573
373 -0.52439 1.00000 -0.44099 35.750 36.000 2.602
374 -0.51932 1.00000 -0.44522 36.000 36.250 2.551
375 -0.51429 1.00000 -0.44944 36.250 36.500 2.528
376 -0.50923 1.00000 -0.45367 36.500 36.750 2.498
377 -0.50419 1.00000 -0.45790 36.750 37.000 2.518
378 -0.49915 1.00000 -0.46209 37.000 37.250 2.502
379 -0.49412 1.00000 -0.46631 37.250 37.500 2.433
380 -0.48910 1.00000 -0.47052 37.500 37.750 2.406
381 -0.48408 1.00000 -0.47473 37.750 38.000 2.365
382 -0.47906 1.00000 -0.47896 38.000 38.250 2.335
383 -0.47405 1.00000 -0.48316 38.250 38.500 2.294
384 -0.46905 1.00000 -0.48737 38.500 38.750 2.281
385 -0.46401 1.00000 -0.49153 38.750 39.000 2.264
386 -0.45899 1.00000 -0.49573 39.000 39.250 2.208
387 -0.45400 1.00000 -0.49992 39.250 39.500 2.181
388 -0.44899 1.00000 -0.50413 39.500 39.750 2.150
389 -0.44399 1.00000 -0.50832 39.750 40.000 2.129
390 -0.43899 1.00000 -0.51254 40.000 40.250 2.084
391 -0.43400 1.00000 -0.51673 40.250 40.500 2.052
392 -0.42901 1.00000 -0.52095 40.500 40.750 2.028
393 -0.42402 1.00000 -0.52513 40.750 41.000 1.981
394 -0.41902 1.00000 -0.52931 41.000 41.250 1.990
395 -0.41403 1.00000 -0.53351 41.250 41.500 1.961
396 -0.40904 1.00000 -0.53771 41.500 41.750 1.909
397 -0.40406 1.00000 -0.54189 41.750 42.000 1.914
398 -0.39906 1.00000 -0.54605 42.000 42.250 1.878
399 -0.39406 1.00000 -0.55025 42.250 42.500 1.867
400 -0.38911 1.00000 -0.55443 42.500 42.750 1.879
401 -0.38411 1.00000 -0.55861 42.750 43.000 1.869
402 -0.37911 1.00000 -0.56277 43.000 43.250 1.764
403 -0.37415 1.00000 -0.56695 43.250 43.500 1.739
404 -0.36916 1.00000 -0.57113 43.500 43.750 1.723
405 -0.36416 1.00000 -0.57532 43.750 44.000 1.683
406 -0.35917 1.00000 -0.57951 44.000 44.250 1.640
407 -0.35417 1.00000 -0.58371 44.250 44.500 1.638
408 -0.34917 1.00000 -0.58790 44.500 44.750 1.587
409 -0.34417 1.00000 -0.59210 44.750 45.000 1.578
410 -0.33916 1.00000 -0.59630 45.000 45.250 1.557
411 -0.33416 1.00000 -0.60050 45.250 45.500 1.529
412 -0.32915 1.00000 -0.60470 45.500 45.750 1.502
413 -0.32414 1.00000 -0.60890 45.750 46.000 1.493
414 -0.31913 1.00000 -0.61311 46.000 46.250 1.460
415 -0.31412 1.00000 -0.61731 46.250 46.500 1.444
416 -0.30910 1.00000 -0.62153 46.500 46.750 1.413
417 -0.30408 1.00000 -0.62574 46.750 47.000 1.388
418 -0.29905 1.00000 -0.62995 47.000 47.250 1.378
419 -0.29403 1.00000 -0.63417 47.250 47.500 1.328
420 -0.28900 1.00000 -0.63839 47.500 47.750 1.326
421 -0.28396 1.00000 -0.64262 47.750 48.000 1.295
422 -0.27892 1.00000 -0.64685 48.000 48.250 1.277
423 -0.27388 1.00000 -0.65108 48.250 48.500 1.283
424 -0.26883 1.00000 -0.65531 48.500 48.750 1.266
425 -0.26378 1.00000 -0.65955 48.750 49.000 1.278
426 -0.25872 1.00000 -0.66380 49.000 49.250 1.283
427 -0.25366 1.00000 -0.66804 49.250 49.500 1.264
428 -0.24859 1.00000 -0.67230 49.500 49.750 1.279
429 -0.24352 1.00000 -0.67655 49.750 50.000 1.280
430 -0.23844 1.00000 -0.68082 50.000 50.250 1.277
431 -0.23336 1.00000 -0.68508 50.250 50.500 1.280
432 -0.22827 1.00000 -0.68935 50.500 50.750 1.282
433 -0.22272 1.00000 -0.69376 50.750 51.000 1.300
434 -0.21762 1.00000 -0.69805 51.000 51.250 1.301
435 -0.21251 1.00000 -0.70233 51.250 51.500 1.280
436 -0.20740 1.00000 -0.70663 51.500 51.750 1.276
437 -0.20228 1.00000 -0.71092 51.750 52.000 1.256
438 -0.19715 1.00000 -0.71523 52.000 52.250 1.230
439 -0.19201 1.00000 -0.71954 52.250 52.500 1.216
440 -0.18687 1.00000 -0.72386 52.500 52.750 1.194
441 -0.18172 1.00000 -0.72818 52.750 53.000 1.179
442 -0.17656 1.00000 -0.73251 53.000 53.250 1.159
443 -0.17139 1.00000 -0.73685 53.250 53.500 1.141
444 -0.16621 1.00000 -0.74120 53.500 53.750 1.142
445 -0.16102 1.00000 -0.74555 53.750 54.000 1.143
446 -0.15583 1.00000 -0.74991 54.000 54.250 1.141
447 -0.15062 1.00000 -0.75428 54.250 54.500 1.102
448 -0.14541 1.00000 -0.75866 54.500 54.750 1.119
449 -0.14019 1.00000 -0.76304 54.750 55.000 1.083
450 -0.13495 1.00000 -0.76743 55.000 55.250 1.000
451 -0.12971 1.00000 -0.77183 55.250 55.500 1.000

loop_
_restr_chirality_atom_site_label_1
_restr_chirality_atom_site_label_2
_restr_chirality_atom_site_label_3
_restr_chirality_atom_site_label_4
_restr_chirality_site_symmetry_1
_restr_chirality_site_symmetry_2
_restr_chirality_site_symmetry_3
_restr_chirality_site_symmetry_4
_restr_chirality_volume_target
_restr_chirality_weight_param
_restr_chirality_diff
O16 C15 H16 O15 1 1 1 1 0.0000 0.1000 -0.0243
H17 C16 O18 O17 1 1 1 1 0.0000 0.1000 -0.0272
C3 C4 C7 C2 1 1 1 1 0.0000 0.1000 0.1221
C4 C7 C2 C6 1 1 1 1 0.0000 0.1000 0.0128
C5 C3 C4 C7 1 1 1 1 0.0000 0.1000 0.0545
C9 O10 C11 O11 1 1 1 1 0.0000 0.1000 0.0097
C9 O13 C12 O12 1 1 1 1 0.0000 0.1000 0.0477
C10 C11 C12 C10 3_768 1 1 1 0.0000 0.1000 0.0429
C11 C10 C11 C12 3_768 3_768 1 1 0.0000 0.1000 -0.0429
C11 C12 C10 C12 1 1 1 3_768 0.0000 0.1000 -0.0429
C12 H13 O13 O12 1 1 1 1 0.0000 0.1000 0.0044
C15 C16 C19 C14 1 1 1 1 0.0000 0.1000 -0.0356
C16 C19 C14 C18 1 1 1 1 0.0000 0.1000 0.0389
C17 C15 C16 C19 1 1 1 1 0.0000 0.1000 -0.0348
C23 C24 C27 C22 1 1 1 1 0.0000 0.1000 0.1181
C24 C27 C22 C26 1 1 1 1 0.0000 0.1000 0.0312
C25 C23 C24 C27 1 1 1 1 0.0000 0.1000 0.0869
O10 C11 O11 H10 1 1 1 1 0.0000 0.1000 -0.0062
O13 C12 O12 H13 1 1 1 1 0.0000 0.1000 -0.0044

loop_
_restr_rigu_atom_site_label_1
_restr_rigu_atom_site_label_2
_restr_rigu_target_weight_param
_restr_rigu_u13_diff
_restr_rigu_u23_diff
_restr_rigu_u33_diff
Cu1 Cu2 0.004000 0.000711 -0.003070 -0.000993
Cu1 O2 0.004000 0.000608 -0.000585 -0.001132
Cu1 O3 0.004000 -0.000122 0.000674 -0.003246
Cu1 O7 0.004000 -0.003026 0.001287 -0.008832
Cu1 O15 0.004000 0.000069 -0.003519 -0.009534
Cu1 C1 0.004000 0.002496 -0.001227 0.000623
Cu1 C3 0.004000 -0.000119 -0.000149 -0.001309
Cu1 C13 0.004000 -0.001420 0.005314 -0.005793
Cu2 Cu3 0.004000 0.001502 0.002675 0.001041
Cu2 O3 0.004000 -0.003223 0.001550 -0.000912
Cu2 O4 0.004000 -0.000723 0.002119 -0.001387
Cu2 O8 0.004000 0.003577 0.000938 -0.014961
Cu2 O12 0.004000 0.000480 0.005232 -0.004477
Cu2 O14 0.004000 -0.002973 -0.001561 -0.005885
Cu2 C3 0.004000 -0.000477 0.005823 0.007156
Cu2 C4 0.004000 0.000512 0.002095 0.000282
Cu2 C9 0.004000 -0.000892 0.002249 -0.003559
Cu2 C13 0.004000 -0.000075 -0.005752 -0.006762
Cu3 O4 0.004000 -0.001918 0.002737 -0.000504
Cu3 O5 0.004000 -0.001848 0.004566 -0.002602
Cu3 O9 0.004000 -0.003222 0.004026 -0.005933
Cu3 O11 0.004000 0.000333 -0.006902 0.000337
Cu3 C4 0.004000 -0.003839 0.008319 0.003256
Cu3 C8 0.004000 0.000907 0.010453 -0.001199
Cu3 C9 0.004000 -0.004457 -0.006182 0.003635
Cu4 Cu5 0.004000 0.005319 0.003063 0.005769
Cu4 O19 0.004000 -0.002990 -0.001667 -0.001217
Cu4 O20 0.004000 -0.003926 -0.007470 0.003887
Cu4 O24 0.004000 0.000024 0.000239 -0.003654
Cu4 O25 0.004000 0.001180 0.002818 0.004523
Cu4 C20 0.004000 -0.000728 0.001368 -0.001349
Cu4 C21 0.004000 0.000006 -0.003857 -0.000437
Cu4 C23 0.004000 0.002029 0.006571 0.007393
Cu5 Cu6 0.004000 -0.004876 0.004190 -0.008208
Cu5 O18 0.004000 -0.001025 -0.000562 -0.004283
Cu5 O21 0.004000 -0.004080 0.006714 -0.028039
Cu5 O25 0.004000 0.000095 0.001781 -0.003106
Cu5 O26 0.004000 0.000970 0.000098 -0.006972
Cu5 O29 0.004000 -0.001622 -0.002091 -0.009564
Cu5 C20 0.004000 0.000324 -0.002066 0.000267
Cu5 C23 0.004000 -0.003762 0.001674 0.002247
Cu5 C24 0.004000 -0.001936 0.002820 -0.003134
Cu5 C29 0.004000 -0.004918 0.009501 -0.020213
Cu6 O22 0.004000 -0.007934 0.008080 -0.015666
Cu6 O26 0.004000 -0.005003 0.001778 -0.000142
Cu6 O27 0.004000 0.001429 -0.002008 0.002441
Cu6 O30 0.004000 -0.004156 -0.003206 -0.001164
Cu6 C24 0.004000 -0.003545 -0.003770 0.001717
Cu6 C28 0.004000 0.005750 -0.001566 0.004340
Cu6 C29 0.004000 -0.003661 -0.013133 -0.020020
O1 O2 0.004000 0.003534 0.005153 0.000128
O1 C1 0.004000 -0.000170 -0.002693 0.000297
O1 C2 0.004000 -0.001797 -0.011735 0.004250
O2 O3 0.004000 -0.002150 -0.006736 -0.000542
O2 O7 0.004000 -0.015677 0.010700 -0.020729
O2 O15 0.004000 0.003283 -0.005680 -0.009674
O2 C1 0.004000 0.000144 -0.000732 0.003188
O2 C2 0.004000 -0.003865 -0.002259 0.002630
O3 O4 0.004000 -0.000320 0.000767 0.003662
O3 O7 0.004000 -0.014879 -0.001329 0.000411
O3 O8 0.004000 -0.007489 0.020312 -0.026732
O3 O12 0.004000 -0.002002 0.001412 -0.002592
O3 O14 0.004000 0.000275 -0.002350 -0.005613
O3 O15 0.004000 0.004593 -0.008162 -0.011164
O3 C2 0.004000 0.002690 0.002926 0.006071
O3 C3 0.004000 0.001719 0.000276 0.004030
O3 C4 0.004000 -0.000781 0.002792 0.000585
O4 O5 0.004000 0.000802 0.003254 -0.000967
O4 O8 0.004000 -0.015232 0.010828 -0.025842
O4 O9 0.004000 -0.001259 0.007992 -0.003422
O4 O11 0.004000 -0.001293 -0.000059 -0.006501
O4 O12 0.004000 -0.000929 -0.003283 -0.000108
O4 O14 0.004000 -0.002240 -0.005915 -0.004548
O4 C3 0.004000 -0.001902 0.007602 0.002575
O4 C4 0.004000 -0.000411 0.003771 0.002792
O4 C5 0.004000 -0.000791 0.005513 0.001637
O5 O6 0.004000 0.001061 0.006845 0.004424
O5 O9 0.004000 -0.007849 0.011327 0.008796
O5 O11 0.004000 -0.002052 -0.012283 0.003103
O5 C5 0.004000 -0.007818 0.005535 0.001967
O5 C8 0.004000 -0.002797 0.001959 0.003021
O6 C5 0.004000 -0.000780 -0.000925 0.003178
O6 C8 0.004000 0.000737 -0.000234 -0.001303
O7 O15 0.004000 -0.003226 0.028532 0.001485
O8 O12 0.004000 0.000524 0.026370 0.009363
O8 O14 0.004000 0.019310 0.023999 0.011907
O9 O11 0.004000 -0.000958 0.002915 -0.001564
O11 O12 0.004000 0.001256 -0.001482 -0.001044
O11 C9 0.004000 -0.000549 0.000872 -0.000322
O11 C10 0.004000 -0.004626 0.001649 0.002117
O12 O14 0.004000 -0.001548 -0.004068 -0.002752
O12 C9 0.004000 -0.000187 0.000951 0.001430
O12 C10 0.004000 -0.000385 0.000946 0.000667
O14 O15 0.004000 -0.002203 0.000719 -0.001381
O14 C13 0.004000 -0.000347 -0.000256 0.000707
O14 C14 0.004000 0.002659 -0.006502 -0.001529
O15 C13 0.004000 -0.000270 -0.000083 0.002413
O15 C14 0.004000 0.002017 -0.004427 0.001725
O16 C14 0.004000 -0.009182 -0.005815 0.009271
O16 C15 0.004000 -0.002475 -0.003537 0.001330
O16 C16 0.004000 0.007552 0.003495 0.007663
O17 C15 0.004000 -0.008805 -0.011496 0.007429
O17 C16 0.004000 0.003997 -0.001954 0.003075
O17 C17 0.004000 0.007736 -0.005259 0.010172
O18 O19 0.004000 0.003065 0.000564 -0.003863
O18 O21 0.004000 -0.006554 0.021519 -0.030366
O18 O25 0.004000 -0.000714 -0.002624 0.003377
O18 O26 0.004000 -0.000253 0.000706 -0.002677
O18 O29 0.004000 0.000328 0.010794 -0.011408
O18 C17 0.004000 0.002675 -0.003686 0.004254
O18 C20 0.004000 -0.000570 -0.003829 0.001326
O19 O20 0.004000 -0.004291 0.008874 -0.003146
O19 O24 0.004000 -0.003668 0.003074 -0.002231
O19 O25 0.004000 0.001243 0.009940 -0.001015
O19 C17 0.004000 -0.003650 0.005496 -0.000551
O19 C20 0.004000 0.001222 0.000516 0.001325
O20 O24 0.004000 0.001643 0.009396 0.007912
O20 O25 0.004000 0.005842 0.001307 0.005164
O21 O25 0.004000 0.006446 0.005425 0.009461
O21 O26 0.004000 0.005194 0.010915 0.019403
O21 O29 0.004000 -0.002469 -0.029105 -0.009961
O22 O26 0.004000 -0.019173 -0.002771 0.004969
O22 O27 0.004000 0.002638 -0.006469 0.010843
O22 O30 0.004000 -0.015760 -0.025963 -0.024420
O23 O24 0.004000 -0.003336 -0.002898 -0.001198
O23 C21 0.004000 -0.001616 0.000044 0.000015
O23 C22 0.004000 -0.000046 0.003719 -0.005015
O24 O25 0.004000 0.001559 0.001055 -0.000947
O24 C21 0.004000 0.001579 -0.000479 0.000744
O24 C22 0.004000 -0.005306 0.002802 0.003253
O25 O26 0.004000 -0.003681 0.001959 0.002426
O25 O29 0.004000 -0.001131 0.000596 -0.006411
O25 C22 0.004000 -0.003955 -0.001238 0.000776
O25 C23 0.004000 -0.000142 -0.000010 0.002107
O25 C24 0.004000 -0.000120 0.004606 0.004067
O26 O27 0.004000 -0.000944 0.001228 -0.002493
O26 O29 0.004000 -0.003983 -0.014783 -0.010614
O26 O30 0.004000 -0.013648 0.009051 -0.015399
O26 C23 0.004000 -0.000279 -0.002080 0.003654
O26 C24 0.004000 -0.000924 0.000507 0.000425
O26 C25 0.004000 0.000818 0.002026 0.000763
O27 O28 0.004000 0.003869 -0.002700 0.000950
O27 O30 0.004000 -0.001293 -0.002719 -0.003337
O27 C25 0.004000 -0.006257 0.001162 0.003104
O27 C28 0.004000 -0.000377 -0.000527 0.000209
O28 C25 0.004000 0.001142 -0.002636 -0.004801
O28 C28 0.004000 0.002032 -0.000335 0.001178
O29 O30 0.004000 -0.008885 0.004542 -0.000612
O29 C29 0.004000 0.001108 -0.000145 0.002482
O29 C30 0.004000 -0.000023 0.004943 -0.008102
O30 C29 0.004000 -0.004188 0.000228 0.000697
O30 C30 0.004000 0.002469 -0.012111 -0.012179
C1 C2 0.004000 -0.000671 -0.001478 -0.000250
C1 C3 0.004000 -0.002195 -0.005460 0.001234
C1 C7 0.004000 0.001391 -0.003211 -0.000656
C2 C3 0.004000 -0.001215 -0.002823 -0.000167
C2 C4 0.004000 -0.001296 -0.010396 0.000887
C2 C6 0.004000 0.000652 0.002173 -0.001224
C2 C7 0.004000 0.001577 -0.001101 0.002100
C3 C4 0.004000 0.003303 -0.002106 0.000085
C3 C5 0.004000 -0.000311 0.000510 -0.003648
C3 C7 0.004000 -0.000538 0.000144 0.003364
C4 C5 0.004000 -0.001311 -0.000666 -0.000349
C4 C6 0.004000 -0.003100 0.001368 -0.002733
C4 C8 0.004000 -0.000246 0.001823 -0.004092
C5 C6 0.004000 -0.001239 0.000349 -0.000537
C5 C7 0.004000 -0.006268 0.008173 0.003686
C5 C8 0.004000 0.001515 -0.001116 -0.000209
C6 C7 0.004000 -0.000089 0.003617 -0.000970
C6 C8 0.004000 -0.005505 -0.005001 -0.001913
C9 C10 0.004000 -0.000442 0.001796 0.000722
C9 C11 0.004000 -0.008049 -0.005337 -0.007732
C9 C12 0.004000 -0.004615 0.004025 0.000081
C10 C11 0.004000 -0.005400 0.001000 -0.000806
C10 C12 0.004000 -0.000477 0.000799 -0.002073
C10 O10 0.004000 0.007207 0.002032 -0.000275
C10 O13 0.004000 0.003709 -0.007308 -0.005018
C11 C12 0.004000 0.007904 0.001816 -0.001353
C11 O10 0.004000 -0.004742 -0.000645 0.001706
C12 O13 0.004000 0.001640 -0.001248 -0.001614
C13 C14 0.004000 -0.001343 -0.001593 -0.001729
C13 C15 0.004000 0.003462 -0.002305 -0.006432
C13 C19 0.004000 0.002225 -0.002563 -0.002012
C14 C15 0.004000 -0.000142 0.001213 -0.000519
C14 C16 0.004000 0.006222 -0.000836 -0.002126
C14 C18 0.004000 0.001526 -0.000143 -0.000968
C14 C19 0.004000 -0.001702 -0.001548 -0.000695
C15 C16 0.004000 0.000390 -0.003035 0.000426
C15 C17 0.004000 0.000744 -0.002203 0.001495
C15 C19 0.004000 -0.002645 0.001294 0.003049
C16 C17 0.004000 -0.000855 -0.002386 0.000015
C16 C18 0.004000 -0.002570 0.001220 -0.000766
C16 C20 0.004000 -0.001535 -0.001105 0.002448
C17 C18 0.004000 -0.002810 0.000078 -0.002341
C17 C19 0.004000 0.002348 -0.000636 0.001835
C17 C20 0.004000 -0.001034 -0.000839 0.000532
C18 C19 0.004000 -0.001159 -0.000372 0.000050
C18 C20 0.004000 0.005442 0.000113 0.000349
C21 C22 0.004000 0.001286 0.000779 -0.000857
C21 C23 0.004000 0.000944 -0.000444 -0.001799
C21 C27 0.004000 -0.000317 0.001986 0.000135
C22 C23 0.004000 -0.001768 -0.000145 0.001466
C22 C24 0.004000 0.001771 0.000694 -0.000583
C22 C26 0.004000 0.004450 0.001934 0.002330
C22 C27 0.004000 -0.000583 -0.000044 0.000809
C23 C24 0.004000 0.001814 0.002014 0.000593
C23 C25 0.004000 0.002333 0.003370 0.000907
C23 C27 0.004000 -0.003579 0.002462 -0.001169
C24 C25 0.004000 0.000080 0.001011 -0.000405
C24 C26 0.004000 -0.000134 -0.001399 -0.000850
C24 C28 0.004000 0.003254 0.001139 0.002498
C25 C26 0.004000 0.001139 -0.002710 -0.000699
C25 C27 0.004000 0.002687 0.000177 0.002004
C25 C28 0.004000 0.000688 -0.000279 0.000868
C26 C27 0.004000 0.002878 -0.000122 0.000200
C26 C28 0.004000 -0.000269 -0.000945 0.001447
C29 C30 0.004000 -0.001479 -0.001884 -0.002757
